data_4110135
loop_
_publ_author_name
'Izzat T. Raheem'
'Parvinder S. Thiara'
'Emily A. Peterson'
'Eric N. Jacobsen'

_publ_contact_author_address
;
Harvard University
Department of Chemistry and Chemical Biology
12 Oxford St
Cambridge, MA 02138
USA
;
_publ_contact_author_email jacobsen@chemistry.harvard.edu
_publ_contact_author_fax '617 496 1880'
_publ_contact_author_name 'Eric N. Jacobsen'
_publ_contact_author_phone '617 496 1836'
_publ_section_title
;
 Enantioselective Pictet-Spengler-Type Cyclizations of Hydroxylactams:
 H-Bond Donor Catalysis by Anion Binding
;
_journal_name_full 'Journal of the American Chemical Society'
_journal_page_first 13404
_journal_page_last 13405
_journal_paper_doi 10.1021/ja076179w
_journal_volume 129
_journal_year 2007
_chemical_absolute_configuration ad
_chemical_compound_source 'chemical synthesis'
_chemical_formula_iupac 'C14 H13 Br N2 O'
_chemical_formula_moiety 'C14 H13 Br N2 O'
_chemical_formula_structural 'C14 H13 Br N2 O'
_chemical_formula_sum 'C14 H13 Br N2 O'
_chemical_formula_weight 305.17
_chemical_name_systematic
; 
 ? 
;
_space_group_IT_number 1
_symmetry_cell_setting triclinic
_symmetry_Int_Tables_number 1
_symmetry_space_group_name_Hall 'P 1'
_symmetry_space_group_name_H-M 'P 1'
_atom_sites_solution_hydrogens geom
_atom_sites_solution_primary direct
_atom_sites_solution_secondary difmap
_audit_creation_method SHELXL-97
_cell_angle_alpha 80.228(5)
_cell_angle_beta 87.238(6)
_cell_angle_gamma 89.993(5)
_cell_formula_units_Z 10
_cell_length_a 12.795(4)
_cell_length_b 13.528(5)
_cell_length_c 18.540(6)
_cell_measurement_reflns_used 963
_cell_measurement_temperature 193(2)
_cell_measurement_theta_max 22.34
_cell_measurement_theta_min 2.89
_cell_volume 3158.8(18)
_computing_cell_refinement 'SMART (BRUKER, V5.625, 2001)'
_computing_data_collection 'ASTRO (BRUKER, V5.007, 1997)'
_computing_data_reduction 'SAINT (BRUKER, V6.22, 2001)'
_computing_molecular_graphics 'SHELXTL (BRUKER, 2000, V6.1)'
_computing_publication_material 'XCIF (Sheldrick and BRUKER, 1997, V5.1)'
_computing_structure_refinement 'SHELXL-97 (Sheldrick, 1997)'
_computing_structure_solution 'SHELXS-97 (Sheldrick, 1990)'
_diffrn_ambient_temperature 193(2)
_diffrn_detector_area_resol_mean 836.6
_diffrn_measured_fraction_theta_full 0.947
_diffrn_measured_fraction_theta_max 0.947
_diffrn_measurement_device_type 'Bruker CCD'
_diffrn_measurement_method '\w, 0.3 deg'
_diffrn_radiation_monochromator graphite
_diffrn_radiation_source 'normal-focus sealed tube'
_diffrn_radiation_type MoK\a
_diffrn_radiation_wavelength 0.71073
_diffrn_reflns_av_R_equivalents 0.0210
_diffrn_reflns_av_sigmaI/netI 0.1005
_diffrn_reflns_limit_h_max 16
_diffrn_reflns_limit_h_min -15
_diffrn_reflns_limit_k_max 17
_diffrn_reflns_limit_k_min -17
_diffrn_reflns_limit_l_max 24
_diffrn_reflns_limit_l_min -22
_diffrn_reflns_number 24789
_diffrn_reflns_theta_full 27.90
_diffrn_reflns_theta_max 27.90
_diffrn_reflns_theta_min 1.53
_diffrn_standards_decay_% <1
_diffrn_standards_interval_count 0
_diffrn_standards_number 0
_exptl_absorpt_coefficient_mu 3.242
_exptl_absorpt_correction_T_max 0.6250
_exptl_absorpt_correction_T_min 0.5633
_exptl_absorpt_correction_type empirical
_exptl_absorpt_process_details SADABS
_exptl_crystal_colour colorless
_exptl_crystal_density_diffrn 1.604
_exptl_crystal_description chunk
_exptl_crystal_F_000 1540
_exptl_crystal_size_max 0.20
_exptl_crystal_size_mid 0.18
_exptl_crystal_size_min 0.16
_refine_diff_density_max 0.522
_refine_diff_density_min -0.361
_refine_diff_density_rms 0.075
_refine_ls_abs_structure_details 'Flack H D (1983), Acta Cryst. A39, 876-881'
_refine_ls_abs_structure_Flack -0.001(5)
_refine_ls_extinction_method none
_refine_ls_goodness_of_fit_ref 0.931
_refine_ls_hydrogen_treatment constr
_refine_ls_matrix_type full
_refine_ls_number_parameters 1621
_refine_ls_number_reflns 20494
_refine_ls_number_restraints 3
_refine_ls_restrained_S_all 0.931
_refine_ls_R_factor_all 0.0797
_refine_ls_R_factor_gt 0.0436
_refine_ls_shift/su_max 0.001
_refine_ls_shift/su_mean 0.000
_refine_ls_structure_factor_coef Fsqd
_refine_ls_weighting_details 'w=1/[\s^2^(Fo^2^)+(0.0232P)^2^] where P=(Fo^2^+2Fc^2^)/3'
_refine_ls_weighting_scheme calc
_refine_ls_wR_factor_gt 0.0927
_refine_ls_wR_factor_ref 0.1072
_reflns_number_gt 14149
_reflns_number_total 20494
_reflns_threshold_expression >2sigma(I)
_cod_data_source_file ja076179wsi20070820_064543.cif
_cod_data_source_block enj71
_cod_original_cell_volume 3158.7(18)
_cod_database_code 4110135

loop_
_symmetry_equiv_pos_as_xyz
'x, y, z'

loop_
_atom_site_label
_atom_site_type_symbol
_atom_site_fract_x
_atom_site_fract_y
_atom_site_fract_z
_atom_site_U_iso_or_equiv
_atom_site_adp_type
_atom_site_occupancy
_atom_site_symmetry_multiplicity
_atom_site_calc_flag
_atom_site_refinement_flags
Br1A Br 1.02420(5) 0.59148(6) 0.78565(4) 0.0512(2) Uani 1 1 d .
O1A O 0.3086(3) 0.8890(3) 0.8071(3) 0.0438(12) Uani 1 1 d .
N1A N 0.4279(4) 0.7972(4) 0.7524(3) 0.0286(12) Uani 1 1 d .
N2A N 0.5753(4) 0.5736(4) 0.7122(3) 0.0316(12) Uani 1 1 d .
H2A H 0.5353 0.5299 0.6962 0.038 Uiso 1 1 calc R
C1A C 0.3344(4) 0.8136(4) 0.7837(3) 0.0328(14) Uani 1 1 d .
C2A C 0.2654(4) 0.7228(4) 0.7828(4) 0.0367(15) Uani 1 1 d .
H2A1 H 0.2147 0.7367 0.7437 0.044 Uiso 1 1 calc R
H2A2 H 0.2265 0.7028 0.8305 0.044 Uiso 1 1 calc R
C3A C 0.3430(4) 0.6403(5) 0.7676(4) 0.0360(15) Uani 1 1 d .
H3A1 H 0.3113 0.5942 0.7384 0.043 Uiso 1 1 calc R
H3A2 H 0.3673 0.6011 0.8137 0.043 Uiso 1 1 calc R
C4A C 0.4330(4) 0.7031(4) 0.7234(3) 0.0292(13) Uani 1 1 d .
H4A H 0.4172 0.7165 0.6703 0.035 Uiso 1 1 calc R
C5A C 0.5428(5) 0.6629(4) 0.7312(3) 0.0265(13) Uani 1 1 d .
C6A C 0.6233(4) 0.7139(4) 0.7514(3) 0.0281(13) Uani 1 1 d .
C7A C 0.6158(4) 0.8150(4) 0.7729(4) 0.0329(14) Uani 1 1 d .
H7A1 H 0.6788 0.8553 0.7537 0.039 Uiso 1 1 calc R
H7A2 H 0.6123 0.8082 0.8270 0.039 Uiso 1 1 calc R
C8A C 0.5166(4) 0.8684(4) 0.7416(4) 0.0346(14) Uani 1 1 d .
H8A1 H 0.5000 0.9258 0.7668 0.042 Uiso 1 1 calc R
H8A2 H 0.5293 0.8944 0.6887 0.042 Uiso 1 1 calc R
C9A C 0.7128(4) 0.6526(4) 0.7474(3) 0.0272(14) Uani 1 1 d .
C10A C 0.6805(4) 0.5640(4) 0.7225(3) 0.0261(13) Uani 1 1 d .
C11A C 0.7503(5) 0.4886(4) 0.7116(3) 0.0340(14) Uani 1 1 d .
H11A H 0.7272 0.4306 0.6941 0.041 Uiso 1 1 calc R
C12A C 0.8531(5) 0.4995(5) 0.7265(4) 0.0412(16) Uani 1 1 d .
H12A H 0.9023 0.4492 0.7189 0.049 Uiso 1 1 calc R
C13A C 0.8854(5) 0.5846(5) 0.7529(4) 0.0343(15) Uani 1 1 d .
C14A C 0.8178(4) 0.6613(4) 0.7625(3) 0.0300(14) Uani 1 1 d .
H14A H 0.8425 0.7192 0.7792 0.036 Uiso 1 1 calc R
Br1B Br 0.90771(5) 0.68645(6) 0.37486(5) 0.0583(2) Uani 1 1 d .
O1B O 0.2036(3) 0.9987(3) 0.3916(3) 0.0420(12) Uani 1 1 d .
N1B N 0.3099(4) 0.8921(4) 0.3380(3) 0.0299(12) Uani 1 1 d .
N2B N 0.4469(4) 0.6519(4) 0.3367(3) 0.0321(12) Uani 1 1 d .
H2B H 0.4039 0.6020 0.3341 0.038 Uiso 1 1 calc R
C1B C 0.2220(4) 0.9167(5) 0.3743(4) 0.0359(15) Uani 1 1 d .
C2B C 0.1519(5) 0.8244(5) 0.3878(4) 0.0389(15) Uani 1 1 d .
H2B1 H 0.1198 0.8139 0.4382 0.047 Uiso 1 1 calc R
H2B2 H 0.0954 0.8314 0.3526 0.047 Uiso 1 1 calc R
C3B C 0.2229(4) 0.7379(4) 0.3769(4) 0.0384(16) Uani 1 1 d .
H3B1 H 0.1855 0.6870 0.3551 0.046 Uiso 1 1 calc R
H3B2 H 0.2512 0.7055 0.4238 0.046 Uiso 1 1 calc R
C4B C 0.3104(4) 0.7898(4) 0.3238(3) 0.0317(14) Uani 1 1 d .
H4B H 0.2913 0.7895 0.2721 0.038 Uiso 1 1 calc R
C5B C 0.4193(5) 0.7513(4) 0.3338(4) 0.0317(14) Uani 1 1 d .
C6B C 0.5044(4) 0.8083(4) 0.3402(3) 0.0300(14) Uani 1 1 d .
C7B C 0.5002(5) 0.9190(4) 0.3383(4) 0.0319(14) Uani 1 1 d .
H7B1 H 0.5589 0.9519 0.3063 0.038 Uiso 1 1 calc R
H7B2 H 0.5079 0.9339 0.3882 0.038 Uiso 1 1 calc R
C8B C 0.3964(5) 0.9609(4) 0.3093(4) 0.0380(15) Uani 1 1 d .
H8B1 H 0.3836 1.0269 0.3241 0.046 Uiso 1 1 calc R
H8B2 H 0.4001 0.9706 0.2551 0.046 Uiso 1 1 calc R
C9B C 0.5930(4) 0.7418(4) 0.3485(3) 0.0275(14) Uani 1 1 d .
C10B C 0.5527(5) 0.6445(4) 0.3445(3) 0.0300(14) Uani 1 1 d .
C11B C 0.6173(5) 0.5602(5) 0.3532(4) 0.0423(17) Uani 1 1 d .
H11B H 0.5901 0.4951 0.3524 0.051 Uiso 1 1 calc R
C12B C 0.7224(5) 0.5751(5) 0.3630(4) 0.0427(17) Uani 1 1 d .
H12B H 0.7680 0.5192 0.3692 0.051 Uiso 1 1 calc R
C13B C 0.7627(5) 0.6714(5) 0.3639(4) 0.0376(16) Uani 1 1 d .
C14B C 0.6994(5) 0.7550(5) 0.3578(3) 0.0317(14) Uani 1 1 d .
H14B H 0.7275 0.8194 0.3599 0.038 Uiso 1 1 calc R
Br1C Br 0.09950(5) 0.73031(5) 0.17602(4) 0.0490(2) Uani 1 1 d .
O1C O 0.8126(3) 0.4153(3) 0.1973(3) 0.0401(11) Uani 1 1 d .
N1C N 0.7018(4) 0.5380(4) 0.1480(3) 0.0291(12) Uani 1 1 d .
N2C N 0.5628(3) 0.7807(3) 0.1154(3) 0.0283(11) Uani 1 1 d .
H2C H 0.6054 0.8322 0.1013 0.034 Uiso 1 1 calc R
C1C C 0.7911(5) 0.5045(4) 0.1763(3) 0.0309(14) Uani 1 1 d .
C2C C 0.8613(5) 0.5944(4) 0.1783(4) 0.0362(15) Uani 1 1 d .
H2C1 H 0.9184 0.5996 0.1398 0.043 Uiso 1 1 calc R
H2C2 H 0.8923 0.5898 0.2267 0.043 Uiso 1 1 calc R
C3C C 0.7871(4) 0.6842(4) 0.1641(4) 0.0318(14) Uani 1 1 d .
H3C1 H 0.7577 0.7016 0.2107 0.038 Uiso 1 1 calc R
H3C2 H 0.8235 0.7437 0.1353 0.038 Uiso 1 1 calc R
C4C C 0.7017(4) 0.6462(4) 0.1206(3) 0.0236(12) Uani 1 1 d .
H4C H 0.7234 0.6589 0.0672 0.028 Uiso 1 1 calc R
C5C C 0.5918(4) 0.6813(4) 0.1307(3) 0.0251(13) Uani 1 1 d .
C6C C 0.5068(4) 0.6226(4) 0.1493(3) 0.0271(13) Uani 1 1 d .
C7C C 0.5103(4) 0.5102(4) 0.1657(4) 0.0342(15) Uani 1 1 d .
H7C1 H 0.4513 0.4816 0.1431 0.041 Uiso 1 1 calc R
H7C2 H 0.5036 0.4871 0.2193 0.041 Uiso 1 1 calc R
C8C C 0.6158(4) 0.4741(4) 0.1345(4) 0.0335(15) Uani 1 1 d .
H8C1 H 0.6286 0.4041 0.1579 0.040 Uiso 1 1 calc R
H8C2 H 0.6120 0.4756 0.0812 0.040 Uiso 1 1 calc R
C9C C 0.4174(4) 0.6870(4) 0.1474(3) 0.0271(14) Uani 1 1 d .
C10C C 0.4552(4) 0.7854(4) 0.1261(3) 0.0254(13) Uani 1 1 d .
C11C C 0.3884(4) 0.8679(4) 0.1161(3) 0.0300(13) Uani 1 1 d .
H11C H 0.4149 0.9342 0.1011 0.036 Uiso 1 1 calc R
C12C C 0.2834(5) 0.8494(5) 0.1287(3) 0.0345(14) Uani 1 1 d .
H12C H 0.2358 0.9038 0.1233 0.041 Uiso 1 1 calc R
C13C C 0.2450(5) 0.7506(5) 0.1496(3) 0.0321(16) Uani 1 1 d .
C14C C 0.3105(4) 0.6685(4) 0.1597(3) 0.0280(13) Uani 1 1 d .
H14C H 0.2837 0.6023 0.1745 0.034 Uiso 1 1 calc R
Br1D Br -0.29214(6) 0.10437(6) 0.73737(5) 0.0599(2) Uani 1 1 d .
O1D O 0.4127(3) 0.4256(3) 0.7231(3) 0.0434(12) Uani 1 1 d .
N1D N 0.3055(4) 0.2931(4) 0.7746(3) 0.0336(13) Uani 1 1 d .
N2D N 0.1694(4) 0.0530(4) 0.7753(3) 0.0331(13) Uani 1 1 d .
H2D H 0.2126 0.0019 0.7786 0.040 Uiso 1 1 calc R
C1D C 0.3934(5) 0.3354(5) 0.7401(4) 0.0361(15) Uani 1 1 d .
C2D C 0.4652(5) 0.2504(4) 0.7266(4) 0.0430(17) Uani 1 1 d .
H2D1 H 0.5200 0.2398 0.7630 0.052 Uiso 1 1 calc R
H2D2 H 0.4991 0.2644 0.6768 0.052 Uiso 1 1 calc R
C3D C 0.3917(4) 0.1585(5) 0.7352(4) 0.0384(15) Uani 1 1 d .
H3D1 H 0.4280 0.0963 0.7560 0.046 Uiso 1 1 calc R
H3D2 H 0.3636 0.1504 0.6877 0.046 Uiso 1 1 calc R
C4D C 0.3042(4) 0.1852(4) 0.7891(3) 0.0311(14) Uani 1 1 d .
H4D H 0.3234 0.1608 0.8406 0.037 Uiso 1 1 calc R
C5D C 0.1958(4) 0.1505(4) 0.7785(3) 0.0264(13) Uani 1 1 d .
C6D C 0.1097(5) 0.2107(4) 0.7721(3) 0.0295(13) Uani 1 1 d .
C7D C 0.1141(4) 0.3205(4) 0.7751(4) 0.0337(15) Uani 1 1 d .
H7D1 H 0.0559 0.3376 0.8078 0.040 Uiso 1 1 calc R
H7D2 H 0.1050 0.3592 0.7255 0.040 Uiso 1 1 calc R
C8D C 0.2168(5) 0.3498(4) 0.8029(4) 0.0381(15) Uani 1 1 d .
H8D1 H 0.2291 0.4227 0.7869 0.046 Uiso 1 1 calc R
H8D2 H 0.2133 0.3359 0.8571 0.046 Uiso 1 1 calc R
C9D C 0.0244(5) 0.1477(5) 0.7637(3) 0.0316(15) Uani 1 1 d .
C10D C 0.0628(5) 0.0490(5) 0.7662(3) 0.0310(14) Uani 1 1 d .
C11D C -0.0015(5) -0.0308(5) 0.7581(4) 0.0427(16) Uani 1 1 d .
H11D H 0.0261 -0.0961 0.7586 0.051 Uiso 1 1 calc R
C12D C -0.1065(5) -0.0124(5) 0.7492(4) 0.0462(18) Uani 1 1 d .
H12D H -0.1523 -0.0655 0.7437 0.055 Uiso 1 1 calc R
C13D C -0.1453(5) 0.0831(5) 0.7483(4) 0.0380(16) Uani 1 1 d .
C14D C -0.0837(5) 0.1644(5) 0.7541(3) 0.0377(16) Uani 1 1 d .
H14D H -0.1127 0.2295 0.7517 0.045 Uiso 1 1 calc R
Br1E Br 1.43206(5) 0.22945(6) 0.15182(4) 0.0515(2) Uani 1 1 d .
O1E O 0.7260(3) -0.0813(3) 0.1314(3) 0.0454(12) Uani 1 1 d .
N1E N 0.8264(4) 0.0275(4) 0.1802(3) 0.0320(13) Uani 1 1 d .
N2E N 0.9648(4) 0.2676(4) 0.1790(3) 0.0316(12) Uani 1 1 d .
H2E H 0.9213 0.3178 0.1802 0.038 Uiso 1 1 calc R
C1E C 0.7436(4) 0.0022(5) 0.1460(4) 0.0354(15) Uani 1 1 d .
C2E C 0.6766(5) 0.0936(5) 0.1296(4) 0.0428(17) Uani 1 1 d .
H2E1 H 0.6157 0.0900 0.1650 0.051 Uiso 1 1 calc R
H2E2 H 0.6511 0.1011 0.0794 0.051 Uiso 1 1 calc R
C3E C 0.7497(4) 0.1807(4) 0.1370(4) 0.0376(15) Uani 1 1 d .
H3E1 H 0.7862 0.2080 0.0895 0.045 Uiso 1 1 calc R
H3E2 H 0.7107 0.2353 0.1554 0.045 Uiso 1 1 calc R
C4E C 0.8263(4) 0.1322(4) 0.1921(3) 0.0297(13) Uani 1 1 d .
H4E H 0.7979 0.1354 0.2429 0.036 Uiso 1 1 calc R
C5E C 0.9375(4) 0.1684(4) 0.1835(3) 0.0274(14) Uani 1 1 d .
C6E C 1.0234(4) 0.1108(4) 0.1806(3) 0.0288(13) Uani 1 1 d .
C7E C 1.0186(5) -0.0008(4) 0.1828(4) 0.0342(15) Uani 1 1 d .
H7E1 H 1.0721 -0.0341 0.2152 0.041 Uiso 1 1 calc R
H7E2 H 1.0334 -0.0162 0.1330 0.041 Uiso 1 1 calc R
C8E C 0.9089(5) -0.0402(4) 0.2118(4) 0.0376(15) Uani 1 1 d .
H8E1 H 0.8982 -0.1076 0.1992 0.045 Uiso 1 1 calc R
H8E2 H 0.9040 -0.0467 0.2658 0.045 Uiso 1 1 calc R
C9E C 1.1119(5) 0.1776(5) 0.1733(3) 0.0275(14) Uani 1 1 d .
C10E C 1.0741(4) 0.2744(5) 0.1720(3) 0.0301(14) Uani 1 1 d .
C11E C 1.1388(5) 0.3571(5) 0.1634(4) 0.0375(15) Uani 1 1 d .
H11E H 1.1107 0.4224 0.1621 0.045 Uiso 1 1 calc R
C12E C 1.2450(5) 0.3432(5) 0.1568(4) 0.0398(16) Uani 1 1 d .
H12E H 1.2914 0.3991 0.1504 0.048 Uiso 1 1 calc R
C13E C 1.2839(5) 0.2472(5) 0.1595(4) 0.0352(16) Uani 1 1 d .
C14E C 1.2202(4) 0.1617(5) 0.1672(3) 0.0296(14) Uani 1 1 d .
H14E H 1.2486 0.0966 0.1683 0.036 Uiso 1 1 calc R
Br1F Br 0.17573(5) 0.54930(6) 0.98371(5) 0.0621(3) Uani 1 1 d .
O1F O 0.8838(4) 0.2302(3) 0.9672(3) 0.0533(14) Uani 1 1 d .
N1F N 0.7779(4) 0.3623(4) 0.9284(3) 0.0340(13) Uani 1 1 d .
N2F N 0.6414(4) 0.6015(3) 0.9368(3) 0.0290(12) Uani 1 1 d .
H2F H 0.6850 0.6526 0.9330 0.035 Uiso 1 1 calc R
C1F C 0.8642(5) 0.3205(5) 0.9585(4) 0.0386(16) Uani 1 1 d .
C2F C 0.9322(5) 0.4015(4) 0.9789(4) 0.0387(16) Uani 1 1 d .
H2F1 H 0.9918 0.4186 0.9429 0.046 Uiso 1 1 calc R
H2F2 H 0.9594 0.3809 1.0283 0.046 Uiso 1 1 calc R
C3F C 0.8568(5) 0.4895(5) 0.9775(4) 0.0393(16) Uani 1 1 d .
H3F1 H 0.8214 0.4889 1.0263 0.047 Uiso 1 1 calc R
H3F2 H 0.8940 0.5544 0.9621 0.047 Uiso 1 1 calc R
C4F C 0.7793(4) 0.4718(4) 0.9218(3) 0.0280(13) Uani 1 1 d .
H4F H 0.8070 0.5023 0.8716 0.034 Uiso 1 1 calc R
C5F C 0.6687(4) 0.5044(4) 0.9328(3) 0.0267(13) Uani 1 1 d .
C6F C 0.5836(4) 0.4448(4) 0.9405(3) 0.0323(14) Uani 1 1 d .
C7F C 0.5878(5) 0.3334(4) 0.9374(4) 0.0394(16) Uani 1 1 d .
H7F1 H 0.5296 0.3146 0.9089 0.047 Uiso 1 1 calc R
H7F2 H 0.5804 0.2940 0.9875 0.047 Uiso 1 1 calc R
C8F C 0.6941(5) 0.3106(4) 0.9004(4) 0.0400(16) Uani 1 1 d .
H8F1 H 0.7068 0.2374 0.9101 0.048 Uiso 1 1 calc R
H8F2 H 0.6924 0.3323 0.8467 0.048 Uiso 1 1 calc R
C9F C 0.4933(4) 0.5070(4) 0.9504(3) 0.0295(14) Uani 1 1 d .
C10F C 0.5338(4) 0.6056(4) 0.9477(3) 0.0272(14) Uani 1 1 d .
C11F C 0.4693(5) 0.6845(5) 0.9569(3) 0.0358(15) Uani 1 1 d .
H11F H 0.4970 0.7498 0.9562 0.043 Uiso 1 1 calc R
C12F C 0.3639(5) 0.6657(5) 0.9670(4) 0.0394(16) Uani 1 1 d .
H12F H 0.3176 0.7192 0.9723 0.047 Uiso 1 1 calc R
C13F C 0.3237(4) 0.5697(4) 0.9697(4) 0.0320(15) Uani 1 1 d .
C14F C 0.3851(5) 0.4881(5) 0.9620(4) 0.0353(16) Uani 1 1 d .
H14F H 0.3561 0.4229 0.9644 0.042 Uiso 1 1 calc R
Br1G Br -0.40849(5) 0.19083(6) 0.32981(4) 0.0497(2) Uani 1 1 d .
O1G O 0.3059(3) 0.5032(3) 0.3101(3) 0.0437(12) Uani 1 1 d .
N1G N 0.1857(4) 0.3839(3) 0.3648(3) 0.0272(11) Uani 1 1 d .
N2G N 0.0415(4) 0.1420(3) 0.4052(3) 0.0304(12) Uani 1 1 d .
H2G H 0.0814 0.0909 0.4218 0.037 Uiso 1 1 calc R
C1G C 0.2801(4) 0.4150(4) 0.3349(3) 0.0297(13) Uani 1 1 d .
C2G C 0.3508(4) 0.3242(4) 0.3382(4) 0.0343(14) Uani 1 1 d .
H2G1 H 0.4010 0.3223 0.3774 0.041 Uiso 1 1 calc R
H2G2 H 0.3902 0.3247 0.2909 0.041 Uiso 1 1 calc R
C3G C 0.2740(4) 0.2342(4) 0.3551(4) 0.0313(14) Uani 1 1 d .
H3G1 H 0.2522 0.2129 0.3096 0.038 Uiso 1 1 calc R
H3G2 H 0.3054 0.1765 0.3867 0.038 Uiso 1 1 calc R
C4G C 0.1812(4) 0.2775(4) 0.3957(3) 0.0266(13) Uani 1 1 d .
H4G H 0.1944 0.2686 0.4491 0.032 Uiso 1 1 calc R
C5G C 0.0740(4) 0.2397(4) 0.3864(3) 0.0264(13) Uani 1 1 d .
C6G C -0.0095(4) 0.2997(4) 0.3642(3) 0.0293(13) Uani 1 1 d .
C7G C -0.0012(5) 0.4112(4) 0.3429(4) 0.0348(15) Uani 1 1 d .
H7G1 H -0.0639 0.4428 0.3623 0.042 Uiso 1 1 calc R
H7G2 H 0.0021 0.4296 0.2888 0.042 Uiso 1 1 calc R
C8G C 0.0973(4) 0.4496(4) 0.3735(4) 0.0319(14) Uani 1 1 d .
H8G1 H 0.1143 0.5183 0.3474 0.038 Uiso 1 1 calc R
H8G2 H 0.0840 0.4528 0.4261 0.038 Uiso 1 1 calc R
C9G C -0.0988(5) 0.2362(4) 0.3678(3) 0.0296(14) Uani 1 1 d .
C10G C -0.0643(5) 0.1364(4) 0.3937(3) 0.0297(14) Uani 1 1 d .
C11G C -0.1340(4) 0.0551(4) 0.4047(3) 0.0316(13) Uani 1 1 d .
H11G H -0.1110 -0.0109 0.4225 0.038 Uiso 1 1 calc R
C12G C -0.2369(5) 0.0738(5) 0.3891(4) 0.0368(15) Uani 1 1 d .
H12G H -0.2860 0.0199 0.3969 0.044 Uiso 1 1 calc R
C13G C -0.2699(5) 0.1697(5) 0.3623(4) 0.0314(15) Uani 1 1 d .
C14G C -0.2037(4) 0.2518(4) 0.3528(3) 0.0282(13) Uani 1 1 d .
H14G H -0.2290 0.3174 0.3364 0.034 Uiso 1 1 calc R
Br1H Br -0.35511(5) 0.36354(5) 0.52810(5) 0.0552(2) Uani 1 1 d .
O1H O 0.3537(3) 0.6850(3) 0.5373(3) 0.0463(13) Uani 1 1 d .
N1H N 0.2412(3) 0.5543(3) 0.5749(3) 0.0282(11) Uani 1 1 d .
N2H N 0.1027(3) 0.3133(3) 0.5791(3) 0.0286(11) Uani 1 1 d .
H2H H 0.1442 0.2612 0.5870 0.034 Uiso 1 1 calc R
C1H C 0.3323(5) 0.5946(5) 0.5470(4) 0.0322(15) Uani 1 1 d .
C2H C 0.4050(4) 0.5115(4) 0.5328(4) 0.0362(15) Uani 1 1 d .
H2H1 H 0.4565 0.4970 0.5713 0.043 Uiso 1 1 calc R
H2H2 H 0.4427 0.5284 0.4844 0.043 Uiso 1 1 calc R
C3H C 0.3286(4) 0.4222(4) 0.5352(4) 0.0354(15) Uani 1 1 d .
H3H1 H 0.3030 0.4194 0.4860 0.043 Uiso 1 1 calc R
H3H2 H 0.3622 0.3577 0.5542 0.043 Uiso 1 1 calc R
C4H C 0.2393(4) 0.4457(4) 0.5878(3) 0.0286(13) Uani 1 1 d .
H4H H 0.2576 0.4201 0.6394 0.034 Uiso 1 1 calc R
C5H C 0.1320(4) 0.4114(4) 0.5762(3) 0.0262(13) Uani 1 1 d .
C6H C 0.0467(4) 0.4722(4) 0.5650(3) 0.0234(12) Uani 1 1 d .
C7H C 0.0533(4) 0.5836(4) 0.5618(4) 0.0363(16) Uani 1 1 d .
H7H1 H -0.0090 0.6066 0.5880 0.044 Uiso 1 1 calc R
H7H2 H 0.0541 0.6177 0.5101 0.044 Uiso 1 1 calc R
C8H C 0.1526(4) 0.6112(4) 0.5971(4) 0.0387(16) Uani 1 1 d .
H8H1 H 0.1673 0.6838 0.5822 0.046 Uiso 1 1 calc R
H8H2 H 0.1418 0.5970 0.6511 0.046 Uiso 1 1 calc R
C9H C -0.0421(4) 0.4078(4) 0.5583(4) 0.0293(14) Uani 1 1 d .
C10H C -0.0029(4) 0.3102(4) 0.5674(3) 0.0257(13) Uani 1 1 d .
C11H C -0.0692(4) 0.2278(4) 0.5651(3) 0.0317(14) Uani 1 1 d .
H11H H -0.0433 0.1612 0.5726 0.038 Uiso 1 1 calc R
C12H C -0.1714(4) 0.2466(4) 0.5518(4) 0.0343(15) Uani 1 1 d .
H12H H -0.2172 0.1926 0.5484 0.041 Uiso 1 1 calc R
C13H C -0.2096(4) 0.3433(5) 0.5430(4) 0.0314(14) Uani 1 1 d .
C14H C -0.1470(4) 0.4264(4) 0.5450(3) 0.0289(14) Uani 1 1 d .
H14H H -0.1743 0.4925 0.5377 0.035 Uiso 1 1 calc R
Br1K Br 0.51142(5) 1.06126(5) 0.94718(5) 0.0496(2) Uani 1 1 d .
O1K O -0.2013(3) 0.7507(3) 0.9190(3) 0.0432(12) Uani 1 1 d .
N1K N -0.0901(4) 0.8536(3) 0.9648(3) 0.0291(12) Uani 1 1 d .
N2K N 0.0450(4) 1.0875(3) 0.9894(3) 0.0297(12) Uani 1 1 d .
H2K H 0.0015 1.1339 1.0001 0.036 Uiso 1 1 calc R
C1K C -0.1804(5) 0.8314(5) 0.9368(4) 0.0341(14) Uani 1 1 d .
C2K C -0.2516(4) 0.9218(4) 0.9331(4) 0.0371(15) Uani 1 1 d .
H2K1 H -0.3084 0.9099 0.9718 0.045 Uiso 1 1 calc R
H2K2 H -0.2829 0.9374 0.8847 0.045 Uiso 1 1 calc R
C3K C -0.1789(4) 1.0068(4) 0.9451(4) 0.0317(14) Uani 1 1 d .
H3K1 H -0.2162 1.0538 0.9728 0.038 Uiso 1 1 calc R
H3K2 H -0.1504 1.0446 0.8978 0.038 Uiso 1 1 calc R
C4K C -0.0918(4) 0.9523(4) 0.9895(3) 0.0271(13) Uani 1 1 d .
H4K H -0.1126 0.9429 1.0430 0.032 Uiso 1 1 calc R
C5K C 0.0169(4) 0.9930(4) 0.9773(3) 0.0278(13) Uani 1 1 d .
C6K C 0.1047(4) 0.9416(4) 0.9628(3) 0.0290(13) Uani 1 1 d .
C7K C 0.0994(4) 0.8346(4) 0.9472(4) 0.0378(16) Uani 1 1 d .
H7K1 H 0.1045 0.8355 0.8937 0.045 Uiso 1 1 calc R
H7K2 H 0.1587 0.7954 0.9692 0.045 Uiso 1 1 calc R
C8K C -0.0037(5) 0.7858(4) 0.9794(4) 0.0389(16) Uani 1 1 d .
H8K1 H -0.0161 0.7248 0.9581 0.047 Uiso 1 1 calc R
H8K2 H 0.0008 0.7653 1.0330 0.047 Uiso 1 1 calc R
C9K C 0.1926(5) 1.0062(4) 0.9642(4) 0.0308(15) Uani 1 1 d .
C10K C 0.1517(4) 1.0968(4) 0.9820(3) 0.0270(13) Uani 1 1 d .
C11K C 0.2176(5) 1.1755(4) 0.9900(3) 0.0313(14) Uani 1 1 d .
H11K H 0.1895 1.2366 1.0008 0.038 Uiso 1 1 calc R
C12K C 0.3247(5) 1.1634(5) 0.9820(4) 0.0372(15) Uani 1 1 d .
H12K H 0.3712 1.2153 0.9891 0.045 Uiso 1 1 calc R
C13K C 0.3639(5) 1.0738(5) 0.9633(4) 0.0326(15) Uani 1 1 d .
C14K C 0.3004(4) 0.9944(4) 0.9546(3) 0.0291(13) Uani 1 1 d .
H14K H 0.3290 0.9342 0.9425 0.035 Uiso 1 1 calc R
Br1M Br 0.97009(5) 0.84948(5) 0.58581(5) 0.0520(2) Uani 1 1 d .
O1M O 0.2606(3) 1.1750(3) 0.5773(3) 0.0433(12) Uani 1 1 d .
N1M N 0.3742(3) 1.0628(3) 0.5400(3) 0.0269(11) Uani 1 1 d .
N2M N 0.5126(3) 0.8228(3) 0.5358(3) 0.0280(11) Uani 1 1 d .
H2M H 0.4710 0.7744 0.5278 0.034 Uiso 1 1 calc R
C1M C 0.2817(4) 1.0895(4) 0.5675(3) 0.0291(14) Uani 1 1 d .
C2M C 0.2107(4) 0.9992(4) 0.5815(4) 0.0348(14) Uani 1 1 d .
H2M1 H 0.1586 1.0029 0.5434 0.042 Uiso 1 1 calc R
H2M2 H 0.1734 0.9932 0.6301 0.042 Uiso 1 1 calc R
C3M C 0.2850(4) 0.9108(4) 0.5787(4) 0.0375(16) Uani 1 1 d .
H3M1 H 0.2508 0.8562 0.5589 0.045 Uiso 1 1 calc R
H3M2 H 0.3101 0.8839 0.6278 0.045 Uiso 1 1 calc R
C4M C 0.3754(4) 0.9595(4) 0.5262(3) 0.0268(13) Uani 1 1 d .
H4M H 0.3579 0.9586 0.4744 0.032 Uiso 1 1 calc R
C5M C 0.4840(4) 0.9191(4) 0.5387(3) 0.0270(13) Uani 1 1 d .
C6M C 0.5691(4) 0.9749(4) 0.5500(3) 0.0268(13) Uani 1 1 d .
C7M C 0.5623(4) 1.0852(4) 0.5540(4) 0.0345(15) Uani 1 1 d .
H7M1 H 0.6254 1.1205 0.5292 0.041 Uiso 1 1 calc R
H7M2 H 0.5594 1.0944 0.6059 0.041 Uiso 1 1 calc R
C8M C 0.4639(4) 1.1300(4) 0.5169(4) 0.0400(16) Uani 1 1 d .
H8M1 H 0.4496 1.1965 0.5306 0.048 Uiso 1 1 calc R
H8M2 H 0.4755 1.1392 0.4630 0.048 Uiso 1 1 calc R
C9M C 0.6563(4) 0.9084(4) 0.5562(3) 0.0263(14) Uani 1 1 d .
C10M C 0.6175(4) 0.8144(4) 0.5475(3) 0.0260(13) Uani 1 1 d .
C11M C 0.6832(5) 0.7312(4) 0.5497(3) 0.0343(15) Uani 1 1 d .
H11M H 0.6564 0.6681 0.5428 0.041 Uiso 1 1 calc R
C12M C 0.7861(4) 0.7426(4) 0.5618(4) 0.0334(14) Uani 1 1 d .
H12M H 0.8319 0.6871 0.5639 0.040 Uiso 1 1 calc R
C13M C 0.8245(4) 0.8363(5) 0.5712(4) 0.0331(15) Uani 1 1 d .
C14M C 0.7615(4) 0.9192(4) 0.5699(3) 0.0292(14) Uani 1 1 d .
H14M H 0.7888 0.9814 0.5780 0.035 Uiso 1 1 calc R

loop_
_atom_site_aniso_label
_atom_site_aniso_U_11
_atom_site_aniso_U_22
_atom_site_aniso_U_33
_atom_site_aniso_U_23
_atom_site_aniso_U_13
_atom_site_aniso_U_12
Br1A 0.0247(3) 0.0679(5) 0.0614(5) -0.0118(4) -0.0021(3) 0.0019(3)
O1A 0.038(3) 0.036(3) 0.060(3) -0.015(2) -0.005(2) 0.018(2)
N1A 0.025(3) 0.027(3) 0.034(3) -0.006(2) -0.006(2) 0.005(2)
N2A 0.027(3) 0.033(3) 0.038(3) -0.014(2) -0.006(2) -0.002(2)
C1A 0.026(3) 0.030(3) 0.040(4) 0.002(3) -0.003(3) 0.005(3)
C2A 0.025(3) 0.035(3) 0.050(4) -0.008(3) 0.001(3) 0.000(3)
C3A 0.027(3) 0.036(4) 0.047(4) -0.013(3) 0.000(3) 0.003(3)
C4A 0.026(3) 0.029(3) 0.034(4) -0.008(3) -0.005(2) 0.001(2)
C5A 0.032(3) 0.024(3) 0.024(3) -0.006(2) -0.001(2) -0.002(2)
C6A 0.029(3) 0.025(3) 0.028(3) 0.000(3) -0.003(2) -0.003(2)
C7A 0.025(3) 0.026(3) 0.047(4) -0.004(3) -0.003(3) -0.002(2)
C8A 0.032(3) 0.030(3) 0.041(4) -0.004(3) -0.004(3) 0.001(3)
C9A 0.025(3) 0.024(3) 0.033(4) -0.004(3) -0.002(3) -0.004(2)
C10A 0.025(3) 0.028(3) 0.024(3) -0.001(3) 0.005(2) -0.002(2)
C11A 0.041(4) 0.027(3) 0.035(4) -0.011(3) 0.006(3) -0.001(3)
C12A 0.033(3) 0.046(4) 0.047(4) -0.013(3) 0.005(3) 0.008(3)
C13A 0.021(3) 0.044(4) 0.036(4) -0.005(3) 0.000(3) -0.006(3)
C14A 0.028(3) 0.028(3) 0.032(4) -0.002(3) 0.002(3) -0.004(3)
Br1B 0.0284(4) 0.0694(5) 0.0809(6) -0.0225(5) -0.0074(4) 0.0026(4)
O1B 0.027(2) 0.033(2) 0.067(3) -0.010(2) -0.006(2) 0.0055(19)
N1B 0.026(3) 0.025(3) 0.038(3) -0.004(2) -0.002(2) -0.007(2)
N2B 0.027(3) 0.033(3) 0.038(3) -0.010(2) 0.000(2) -0.009(2)
C1B 0.020(3) 0.037(4) 0.051(4) -0.007(3) -0.013(3) 0.006(3)
C2B 0.026(3) 0.039(4) 0.053(4) -0.010(3) -0.002(3) -0.004(3)
C3B 0.029(3) 0.024(3) 0.062(5) -0.006(3) -0.004(3) -0.006(3)
C4B 0.035(3) 0.029(3) 0.033(4) -0.008(3) -0.007(3) 0.002(3)
C5B 0.034(3) 0.030(3) 0.031(4) -0.007(3) 0.000(3) -0.003(3)
C6B 0.024(3) 0.039(4) 0.027(3) -0.006(3) 0.004(2) 0.001(3)
C7B 0.031(3) 0.026(3) 0.039(4) -0.007(3) -0.001(3) -0.009(3)
C8B 0.042(4) 0.028(3) 0.044(4) -0.006(3) -0.001(3) -0.004(3)
C9B 0.027(3) 0.031(3) 0.026(3) -0.008(3) -0.001(2) 0.000(3)
C10B 0.028(3) 0.029(3) 0.034(4) -0.007(3) -0.003(3) -0.004(3)
C11B 0.043(4) 0.027(4) 0.058(5) -0.010(3) 0.000(3) -0.002(3)
C12B 0.031(3) 0.045(4) 0.050(5) -0.005(3) 0.003(3) 0.010(3)
C13B 0.022(3) 0.044(4) 0.047(4) -0.009(3) -0.002(3) 0.000(3)
C14B 0.031(3) 0.030(3) 0.036(4) -0.014(3) 0.003(3) -0.005(3)
Br1C 0.0221(3) 0.0592(5) 0.0664(5) -0.0130(4) -0.0022(3) 0.0021(3)
O1C 0.034(2) 0.027(2) 0.058(3) -0.003(2) -0.004(2) 0.0066(19)
N1C 0.021(2) 0.024(3) 0.041(3) -0.004(2) -0.002(2) -0.002(2)
N2C 0.024(2) 0.025(3) 0.034(3) 0.000(2) 0.001(2) -0.005(2)
C1C 0.034(3) 0.028(3) 0.030(4) -0.007(3) 0.003(3) 0.003(3)
C2C 0.027(3) 0.028(3) 0.054(4) -0.007(3) -0.012(3) 0.000(3)
C3C 0.019(3) 0.028(3) 0.048(4) -0.006(3) -0.005(3) 0.003(2)
C4C 0.023(3) 0.021(3) 0.026(3) -0.003(2) 0.002(2) -0.002(2)
C5C 0.024(3) 0.024(3) 0.026(3) 0.000(3) -0.002(2) -0.002(2)
C6C 0.027(3) 0.023(3) 0.030(4) -0.001(3) -0.002(2) 0.000(2)
C7C 0.019(3) 0.028(3) 0.054(4) -0.001(3) 0.001(3) -0.002(2)
C8C 0.027(3) 0.017(3) 0.058(4) -0.009(3) -0.004(3) -0.002(2)
C9C 0.027(3) 0.025(3) 0.028(4) -0.001(3) 0.001(3) 0.004(2)
C10C 0.024(3) 0.033(3) 0.018(3) -0.001(3) -0.005(2) -0.001(2)
C11C 0.037(3) 0.022(3) 0.031(4) -0.004(3) -0.004(3) -0.001(2)
C12C 0.031(3) 0.034(3) 0.037(4) -0.003(3) -0.003(3) 0.007(3)
C13C 0.020(3) 0.052(4) 0.027(4) -0.015(3) -0.005(3) 0.008(3)
C14C 0.030(3) 0.030(3) 0.023(3) -0.002(3) -0.004(2) 0.000(3)
Br1D 0.0311(4) 0.0647(5) 0.0805(6) -0.0016(5) -0.0075(4) -0.0014(4)
O1D 0.034(2) 0.031(3) 0.066(3) -0.009(2) -0.007(2) -0.0066(19)
N1D 0.031(3) 0.028(3) 0.041(3) -0.003(2) -0.005(2) 0.002(2)
N2D 0.031(3) 0.028(3) 0.039(3) -0.005(2) -0.002(2) 0.004(2)
C1D 0.030(3) 0.032(4) 0.049(4) -0.011(3) -0.015(3) 0.006(3)
C2D 0.028(3) 0.030(3) 0.071(5) -0.006(3) -0.006(3) 0.002(3)
C3D 0.027(3) 0.033(3) 0.056(5) -0.012(3) 0.000(3) 0.001(3)
C4D 0.035(3) 0.025(3) 0.033(4) -0.001(3) -0.008(3) 0.009(3)
C5D 0.028(3) 0.021(3) 0.030(4) -0.004(3) -0.002(3) 0.007(2)
C6D 0.034(3) 0.029(3) 0.023(3) 0.002(3) 0.008(2) 0.001(3)
C7D 0.032(3) 0.027(3) 0.041(4) -0.006(3) 0.007(3) 0.006(3)
C8D 0.042(4) 0.029(3) 0.046(4) -0.013(3) 0.006(3) 0.002(3)
C9D 0.028(3) 0.036(3) 0.030(4) -0.002(3) -0.002(3) 0.006(3)
C10D 0.030(3) 0.034(3) 0.031(4) -0.010(3) -0.004(3) 0.006(3)
C11D 0.050(4) 0.034(4) 0.044(4) -0.011(3) 0.004(3) 0.004(3)
C12D 0.043(4) 0.046(4) 0.050(5) -0.014(4) 0.009(3) -0.013(3)
C13D 0.025(3) 0.040(4) 0.047(4) -0.003(3) -0.001(3) 0.000(3)
C14D 0.035(4) 0.039(4) 0.034(4) 0.004(3) 0.003(3) 0.005(3)
Br1E 0.0244(3) 0.0701(5) 0.0650(5) -0.0245(4) -0.0062(3) 0.0010(3)
O1E 0.030(2) 0.036(3) 0.075(4) -0.024(2) -0.002(2) -0.0059(19)
N1E 0.023(3) 0.023(3) 0.050(4) -0.004(2) -0.001(2) 0.002(2)
N2E 0.022(3) 0.027(3) 0.047(3) -0.009(2) -0.003(2) 0.005(2)
C1E 0.022(3) 0.043(4) 0.042(4) -0.010(3) 0.004(3) -0.003(3)
C2E 0.025(3) 0.043(4) 0.063(5) -0.018(3) 0.000(3) -0.002(3)
C3E 0.027(3) 0.027(3) 0.060(5) -0.011(3) -0.006(3) 0.003(3)
C4E 0.029(3) 0.027(3) 0.034(4) -0.009(3) -0.001(3) 0.000(2)
C5E 0.031(3) 0.018(3) 0.034(4) -0.011(3) 0.003(3) -0.004(2)
C6E 0.027(3) 0.033(3) 0.027(3) -0.009(3) -0.001(2) -0.002(3)
C7E 0.035(3) 0.026(3) 0.043(4) -0.007(3) -0.011(3) 0.006(3)
C8E 0.037(3) 0.023(3) 0.052(4) -0.002(3) -0.009(3) 0.003(3)
C9E 0.026(3) 0.034(3) 0.023(3) -0.005(3) -0.006(3) -0.001(3)
C10E 0.022(3) 0.034(3) 0.034(4) -0.004(3) -0.001(3) 0.001(3)
C11E 0.040(4) 0.031(3) 0.043(4) -0.009(3) -0.005(3) 0.003(3)
C12E 0.034(3) 0.038(4) 0.048(4) -0.008(3) -0.009(3) -0.009(3)
C13E 0.028(3) 0.045(4) 0.034(4) -0.012(3) -0.009(3) -0.001(3)
C14E 0.028(3) 0.037(4) 0.027(4) -0.010(3) -0.007(3) -0.001(3)
Br1F 0.0248(4) 0.0596(5) 0.0935(7) 0.0097(5) 0.0008(4) 0.0017(3)
O1F 0.039(3) 0.028(3) 0.093(4) -0.010(3) -0.003(3) 0.011(2)
N1F 0.030(3) 0.025(3) 0.048(4) -0.009(2) -0.002(2) 0.003(2)
N2F 0.027(3) 0.018(2) 0.042(3) -0.006(2) 0.001(2) -0.002(2)
C1F 0.031(3) 0.032(4) 0.049(4) -0.002(3) 0.011(3) 0.006(3)
C2F 0.025(3) 0.037(4) 0.055(5) -0.008(3) -0.003(3) 0.005(3)
C3F 0.034(3) 0.033(4) 0.053(4) -0.012(3) -0.002(3) 0.005(3)
C4F 0.027(3) 0.021(3) 0.036(4) -0.005(3) 0.004(2) -0.001(2)
C5F 0.029(3) 0.024(3) 0.025(3) -0.001(3) -0.002(3) -0.004(2)
C6F 0.028(3) 0.025(3) 0.043(4) -0.003(3) 0.002(3) -0.002(2)
C7F 0.034(3) 0.023(3) 0.060(5) -0.004(3) 0.002(3) -0.010(3)
C8F 0.041(4) 0.026(3) 0.056(5) -0.011(3) -0.005(3) 0.003(3)
C9F 0.026(3) 0.027(3) 0.034(4) 0.000(3) -0.006(3) 0.004(3)
C10F 0.026(3) 0.030(3) 0.026(3) -0.002(3) -0.010(2) -0.005(3)
C11F 0.034(3) 0.036(4) 0.040(4) -0.011(3) -0.007(3) 0.004(3)
C12F 0.034(4) 0.047(4) 0.037(4) -0.007(3) -0.007(3) 0.017(3)
C13F 0.016(3) 0.030(3) 0.048(4) 0.001(3) 0.000(3) 0.003(2)
C14F 0.031(3) 0.031(4) 0.039(4) 0.007(3) -0.005(3) -0.011(3)
Br1G 0.0232(3) 0.0645(5) 0.0611(5) -0.0097(4) -0.0039(3) -0.0018(3)
O1G 0.044(3) 0.032(3) 0.054(3) -0.005(2) -0.002(2) -0.016(2)
N1G 0.026(3) 0.024(3) 0.033(3) -0.008(2) -0.005(2) -0.001(2)
N2G 0.025(3) 0.028(3) 0.037(3) -0.001(2) -0.008(2) 0.004(2)
C1G 0.029(3) 0.036(4) 0.026(4) -0.008(3) -0.012(3) -0.001(3)
C2G 0.030(3) 0.035(3) 0.038(4) -0.009(3) 0.004(3) 0.002(3)
C3G 0.023(3) 0.028(3) 0.042(4) -0.002(3) -0.002(3) 0.001(2)
C4G 0.024(3) 0.030(3) 0.028(3) -0.008(3) -0.008(2) 0.002(2)
C5G 0.025(3) 0.025(3) 0.029(4) -0.002(3) -0.003(2) -0.004(2)
C6G 0.029(3) 0.031(3) 0.028(3) -0.002(3) -0.003(3) 0.003(3)
C7G 0.030(3) 0.023(3) 0.049(4) -0.002(3) -0.002(3) 0.001(3)
C8G 0.029(3) 0.024(3) 0.044(4) -0.008(3) -0.006(3) -0.001(2)
C9G 0.035(3) 0.026(3) 0.027(4) -0.001(3) 0.002(3) 0.004(3)
C10G 0.031(3) 0.031(3) 0.028(4) -0.006(3) 0.000(3) 0.002(3)
C11G 0.031(3) 0.032(3) 0.030(4) 0.001(3) -0.002(3) -0.004(3)
C12G 0.028(3) 0.042(4) 0.041(4) -0.011(3) 0.003(3) -0.007(3)
C13G 0.025(3) 0.037(4) 0.034(4) -0.009(3) -0.006(3) 0.002(3)
C14G 0.029(3) 0.024(3) 0.033(4) -0.008(3) -0.004(3) 0.009(2)
Br1H 0.0219(3) 0.0499(4) 0.0907(6) -0.0006(4) -0.0107(4) -0.0040(3)
O1H 0.033(3) 0.036(3) 0.072(4) -0.014(2) -0.006(2) -0.013(2)
N1H 0.022(2) 0.024(3) 0.041(3) -0.012(2) -0.005(2) -0.004(2)
N2H 0.022(2) 0.015(2) 0.049(3) -0.005(2) 0.001(2) 0.0007(19)
C1H 0.026(3) 0.033(4) 0.039(4) -0.009(3) -0.010(3) -0.005(3)
C2H 0.021(3) 0.040(4) 0.048(4) -0.009(3) 0.003(3) 0.001(3)
C3H 0.018(3) 0.030(3) 0.060(5) -0.012(3) -0.004(3) -0.006(2)
C4H 0.031(3) 0.021(3) 0.033(4) 0.001(2) -0.005(3) 0.004(2)
C5H 0.023(3) 0.031(3) 0.024(3) -0.003(3) -0.002(2) 0.005(2)
C6H 0.024(3) 0.019(3) 0.029(3) -0.006(2) 0.001(2) 0.003(2)
C7H 0.022(3) 0.023(3) 0.063(5) -0.008(3) 0.002(3) -0.001(2)
C8H 0.024(3) 0.032(3) 0.066(5) -0.025(3) 0.000(3) 0.002(3)
C9H 0.024(3) 0.025(3) 0.038(4) -0.005(3) 0.000(3) -0.004(2)
C10H 0.021(3) 0.028(3) 0.027(3) -0.005(3) 0.004(2) -0.003(2)
C11H 0.034(3) 0.018(3) 0.045(4) -0.009(3) -0.001(3) 0.002(2)
C12H 0.023(3) 0.028(3) 0.051(4) -0.005(3) -0.003(3) -0.010(2)
C13H 0.015(3) 0.040(4) 0.039(4) -0.006(3) -0.002(2) 0.001(3)
C14H 0.021(3) 0.022(3) 0.043(4) -0.003(3) 0.001(3) 0.003(2)
Br1K 0.0241(3) 0.0515(4) 0.0718(6) -0.0062(4) -0.0033(3) -0.0050(3)
O1K 0.036(3) 0.030(2) 0.067(3) -0.015(2) -0.001(2) -0.0110(19)
N1K 0.026(3) 0.017(2) 0.045(3) -0.007(2) -0.004(2) -0.004(2)
N2K 0.024(3) 0.028(3) 0.040(3) -0.013(2) -0.003(2) 0.001(2)
C1K 0.031(3) 0.037(4) 0.033(4) -0.004(3) 0.003(3) -0.006(3)
C2K 0.020(3) 0.043(4) 0.051(4) -0.011(3) -0.005(3) 0.001(3)
C3K 0.022(3) 0.029(3) 0.047(4) -0.012(3) -0.010(3) 0.006(2)
C4K 0.025(3) 0.026(3) 0.031(3) -0.009(3) -0.001(2) -0.006(2)
C5K 0.026(3) 0.023(3) 0.036(4) -0.008(3) -0.004(3) 0.000(2)
C6K 0.024(3) 0.023(3) 0.040(4) -0.005(3) -0.001(3) 0.001(2)
C7K 0.026(3) 0.024(3) 0.065(5) -0.012(3) -0.006(3) 0.003(2)
C8K 0.035(3) 0.025(3) 0.055(5) 0.000(3) -0.009(3) 0.009(3)
C9K 0.027(3) 0.027(3) 0.035(4) 0.004(3) -0.003(3) 0.001(3)
C10K 0.029(3) 0.027(3) 0.026(3) -0.006(3) -0.002(2) -0.001(2)
C11K 0.038(3) 0.027(3) 0.030(4) -0.008(3) -0.001(3) -0.004(3)
C12K 0.041(4) 0.036(4) 0.034(4) -0.002(3) -0.006(3) -0.012(3)
C13K 0.025(3) 0.039(4) 0.029(4) 0.006(3) -0.004(3) -0.001(3)
C14K 0.025(3) 0.027(3) 0.034(4) -0.003(3) -0.003(3) 0.005(2)
Br1M 0.0214(3) 0.0552(5) 0.0851(6) -0.0264(4) -0.0106(3) 0.0078(3)
O1M 0.026(2) 0.033(3) 0.072(4) -0.010(2) -0.009(2) 0.0109(19)
N1M 0.018(2) 0.024(2) 0.038(3) -0.003(2) -0.002(2) 0.0042(19)
N2M 0.019(2) 0.025(3) 0.042(3) -0.011(2) -0.001(2) -0.006(2)
C1M 0.023(3) 0.034(3) 0.030(4) -0.001(3) -0.009(2) 0.009(3)
C2M 0.022(3) 0.039(4) 0.043(4) -0.006(3) -0.005(3) 0.002(3)
C3M 0.021(3) 0.031(3) 0.061(5) -0.009(3) 0.001(3) -0.004(3)
C4M 0.021(3) 0.029(3) 0.032(3) -0.007(3) -0.003(2) 0.001(2)
C5M 0.022(3) 0.030(3) 0.031(4) -0.010(3) -0.006(2) 0.005(2)
C6M 0.020(3) 0.028(3) 0.033(4) -0.007(3) -0.001(2) 0.001(2)
C7M 0.022(3) 0.021(3) 0.061(5) -0.007(3) -0.001(3) 0.002(2)
C8M 0.026(3) 0.029(3) 0.061(5) 0.001(3) 0.002(3) 0.000(3)
C9M 0.019(3) 0.030(3) 0.030(4) -0.005(3) 0.002(2) 0.004(2)
C10M 0.027(3) 0.019(3) 0.032(3) -0.005(2) 0.003(2) -0.003(2)
C11M 0.035(3) 0.025(3) 0.043(4) -0.007(3) 0.004(3) 0.000(3)
C12M 0.022(3) 0.029(3) 0.049(4) -0.006(3) -0.004(3) 0.009(2)
C13M 0.022(3) 0.040(4) 0.039(4) -0.009(3) -0.004(3) 0.006(3)
C14M 0.023(3) 0.029(3) 0.037(4) -0.008(3) -0.006(3) -0.003(2)

loop_
_atom_type_symbol
_atom_type_description
_atom_type_scat_dispersion_real
_atom_type_scat_dispersion_imag
_atom_type_scat_source
C C 0.0033 0.0016 'International Tables Vol C Tables 4.2.6.8 and 6.1.1.4'
H H 0.0000 0.0000 'International Tables Vol C Tables 4.2.6.8 and 6.1.1.4'
N N 0.0061 0.0033 'International Tables Vol C Tables 4.2.6.8 and 6.1.1.4'
O O 0.0106 0.0060 'International Tables Vol C Tables 4.2.6.8 and 6.1.1.4'
Br Br -0.2901 2.4595 'International Tables Vol C Tables 4.2.6.8 and 6.1.1.4'

loop_
_geom_angle_atom_site_label_1
_geom_angle_atom_site_label_2
_geom_angle_atom_site_label_3
_geom_angle
C1A N1A C4A 113.6(5)
C1A N1A C8A 124.9(5)
C4A N1A C8A 121.3(4)
C10A N2A C5A 108.6(5)
C10A N2A H2A 125.7
C5A N2A H2A 125.7
O1A C1A N1A 126.0(6)
O1A C1A C2A 125.9(5)
N1A C1A C2A 108.0(5)
C1A C2A C3A 104.2(5)
C1A C2A H2A1 110.9
C3A C2A H2A1 110.9
C1A C2A H2A2 110.9
C3A C2A H2A2 110.9
H2A1 C2A H2A2 108.9
C2A C3A C4A 101.7(5)
C2A C3A H3A1 111.4
C4A C3A H3A1 111.4
C2A C3A H3A2 111.4
C4A C3A H3A2 111.4
H3A1 C3A H3A2 109.3
N1A C4A C5A 108.1(5)
N1A C4A C3A 102.7(4)
C5A C4A C3A 117.7(5)
N1A C4A H4A 109.3
C5A C4A H4A 109.3
C3A C4A H4A 109.3
C6A C5A N2A 111.2(5)
C6A C5A C4A 124.2(5)
N2A C5A C4A 124.4(5)
C5A C6A C9A 106.2(5)
C5A C6A C7A 125.0(5)
C9A C6A C7A 128.7(5)
C6A C7A C8A 109.5(5)
C6A C7A H7A1 109.8
C8A C7A H7A1 109.8
C6A C7A H7A2 109.8
C8A C7A H7A2 109.8
H7A1 C7A H7A2 108.2
N1A C8A C7A 109.6(5)
N1A C8A H8A1 109.7
C7A C8A H8A1 109.7
N1A C8A H8A2 109.7
C7A C8A H8A2 109.7
H8A1 C8A H8A2 108.2
C14A C9A C6A 134.5(5)
C14A C9A C10A 117.9(5)
C6A C9A C10A 107.6(5)
N2A C10A C11A 131.5(5)
N2A C10A C9A 106.4(5)
C11A C10A C9A 122.1(5)
C12A C11A C10A 118.7(5)
C12A C11A H11A 120.7
C10A C11A H11A 120.7
C11A C12A C13A 119.9(5)
C11A C12A H12A 120.1
C13A C12A H12A 120.1
C14A C13A C12A 122.3(6)
C14A C13A Br1A 117.8(5)
C12A C13A Br1A 119.7(5)
C13A C14A C9A 119.1(5)
C13A C14A H14A 120.4
C9A C14A H14A 120.4
C1B N1B C4B 114.2(5)
C1B N1B C8B 125.5(5)
C4B N1B C8B 120.2(5)
C10B N2B C5B 108.2(5)
C10B N2B H2B 125.9
C5B N2B H2B 125.9
O1B C1B N1B 125.7(6)
O1B C1B C2B 127.6(6)
N1B C1B C2B 106.7(5)
C3B C2B C1B 105.4(5)
C3B C2B H2B1 110.7
C1B C2B H2B1 110.7
C3B C2B H2B2 110.7
C1B C2B H2B2 110.7
H2B1 C2B H2B2 108.8
C2B C3B C4B 102.6(5)
C2B C3B H3B1 111.2
C4B C3B H3B1 111.2
C2B C3B H3B2 111.2
C4B C3B H3B2 111.2
H3B1 C3B H3B2 109.2
N1B C4B C5B 107.2(5)
N1B C4B C3B 103.4(4)
C5B C4B C3B 117.5(5)
N1B C4B H4B 109.5
C5B C4B H4B 109.5
C3B C4B H4B 109.5
C6B C5B N2B 110.6(5)
C6B C5B C4B 125.2(6)
N2B C5B C4B 124.2(5)
C5B C6B C9B 107.1(5)
C5B C6B C7B 123.4(5)
C9B C6B C7B 129.5(5)
C6B C7B C8B 110.6(5)
C6B C7B H7B1 109.5
C8B C7B H7B1 109.5
C6B C7B H7B2 109.5
C8B C7B H7B2 109.5
H7B1 C7B H7B2 108.1
N1B C8B C7B 110.6(5)
N1B C8B H8B1 109.5
C7B C8B H8B1 109.5
N1B C8B H8B2 109.5
C7B C8B H8B2 109.5
H8B1 C8B H8B2 108.1
C14B C9B C10B 120.1(5)
C14B C9B C6B 134.2(6)
C10B C9B C6B 105.7(5)
N2B C10B C11B 130.4(5)
N2B C10B C9B 108.3(5)
C11B C10B C9B 121.1(6)
C12B C11B C10B 117.7(6)
C12B C11B H11B 121.2
C10B C11B H11B 121.2
C11B C12B C13B 121.1(6)
C11B C12B H12B 119.4
C13B C12B H12B 119.4
C14B C13B C12B 122.0(6)
C14B C13B Br1B 119.3(5)
C12B C13B Br1B 118.7(5)
C13B C14B C9B 118.0(5)
C13B C14B H14B 121.0
C9B C14B H14B 121.0
C1C N1C C8C 124.6(5)
C1C N1C C4C 114.0(5)
C8C N1C C4C 120.8(5)
C5C N2C C10C 108.2(4)
C5C N2C H2C 125.9
C10C N2C H2C 125.9
O1C C1C N1C 125.5(6)
O1C C1C C2C 126.4(5)
N1C C1C C2C 108.1(5)
C1C C2C C3C 103.7(5)
C1C C2C H2C1 111.0
C3C C2C H2C1 111.0
C1C C2C H2C2 111.0
C3C C2C H2C2 111.0
H2C1 C2C H2C2 109.0
C4C C3C C2C 103.1(4)
C4C C3C H3C1 111.1
C2C C3C H3C1 111.1
C4C C3C H3C2 111.1
C2C C3C H3C2 111.1
H3C1 C3C H3C2 109.1
N1C C4C C5C 107.0(4)
N1C C4C C3C 102.1(4)
C5C C4C C3C 118.9(5)
N1C C4C H4C 109.5
C5C C4C H4C 109.5
C3C C4C H4C 109.5
C6C C5C N2C 110.1(5)
C6C C5C C4C 126.1(5)
N2C C5C C4C 123.5(5)
C5C C6C C9C 107.4(5)
C5C C6C C7C 123.8(5)
C9C C6C C7C 128.8(5)
C6C C7C C8C 109.3(5)
C6C C7C H7C1 109.8
C8C C7C H7C1 109.8
C6C C7C H7C2 109.8
C8C C7C H7C2 109.8
H7C1 C7C H7C2 108.3
N1C C8C C7C 110.7(5)
N1C C8C H8C1 109.5
C7C C8C H8C1 109.5
N1C C8C H8C2 109.5
C7C C8C H8C2 109.5
H8C1 C8C H8C2 108.1
C14C C9C C10C 120.4(5)
C14C C9C C6C 133.0(5)
C10C C9C C6C 106.6(5)
N2C C10C C11C 130.2(5)
N2C C10C C9C 107.7(5)
C11C C10C C9C 122.1(5)
C12C C11C C10C 117.4(5)
C12C C11C H11C 121.3
C10C C11C H11C 121.3
C11C C12C C13C 120.8(5)
C11C C12C H12C 119.6
C13C C12C H12C 119.6
C14C C13C C12C 122.3(6)
C14C C13C Br1C 118.5(5)
C12C C13C Br1C 118.8(4)
C13C C14C C9C 117.2(5)
C13C C14C H14C 121.4
C9C C14C H14C 121.4
C1D N1D C4D 115.3(5)
C1D N1D C8D 124.6(5)
C4D N1D C8D 119.8(5)
C5D N2D C10D 108.0(5)
C5D N2D H2D 126.0
C10D N2D H2D 126.0
O1D C1D N1D 126.8(5)
O1D C1D C2D 126.3(6)
N1D C1D C2D 106.9(5)
C1D C2D C3D 104.0(5)
C1D C2D H2D1 111.0
C3D C2D H2D1 111.0
C1D C2D H2D2 111.0
C3D C2D H2D2 111.0
H2D1 C2D H2D2 109.0
C2D C3D C4D 102.3(5)
C2D C3D H3D1 111.3
C4D C3D H3D1 111.3
C2D C3D H3D2 111.3
C4D C3D H3D2 111.3
H3D1 C3D H3D2 109.2
N1D C4D C5D 108.1(4)
N1D C4D C3D 102.6(5)
C5D C4D C3D 116.7(5)
N1D C4D H4D 109.7
C5D C4D H4D 109.7
C3D C4D H4D 109.7
C6D C5D N2D 110.9(5)
C6D C5D C4D 124.9(5)
N2D C5D C4D 124.2(5)
C5D C6D C9D 106.1(5)
C5D C6D C7D 123.0(6)
C9D C6D C7D 130.9(5)
C6D C7D C8D 111.6(5)
C6D C7D H7D1 109.3
C8D C7D H7D1 109.3
C6D C7D H7D2 109.3
C8D C7D H7D2 109.3
H7D1 C7D H7D2 108.0
N1D C8D C7D 111.0(5)
N1D C8D H8D1 109.4
C7D C8D H8D1 109.4
N1D C8D H8D2 109.4
C7D C8D H8D2 109.4
H8D1 C8D H8D2 108.0
C6D C9D C10D 107.9(5)
C6D C9D C14D 133.7(6)
C10D C9D C14D 118.4(6)
N2D C10D C11D 130.7(6)
N2D C10D C9D 107.1(5)
C11D C10D C9D 122.3(6)
C12D C11D C10D 118.0(6)
C12D C11D H11D 121.0
C10D C11D H11D 121.0
C11D C12D C13D 120.3(6)
C11D C12D H12D 119.9
C13D C12D H12D 119.9
C14D C13D C12D 123.4(6)
C14D C13D Br1D 118.0(5)
C12D C13D Br1D 118.6(5)
C13D C14D C9D 117.6(6)
C13D C14D H14D 121.2
C9D C14D H14D 121.2
C1E N1E C4E 114.0(5)
C1E N1E C8E 126.6(5)
C4E N1E C8E 119.1(5)
C5E N2E C10E 107.7(5)
C5E N2E H2E 126.2
C10E N2E H2E 126.2
O1E C1E N1E 125.6(6)
O1E C1E C2E 126.8(6)
N1E C1E C2E 107.6(5)
C1E C2E C3E 104.1(5)
C1E C2E H2E1 110.9
C3E C2E H2E1 110.9
C1E C2E H2E2 110.9
C3E C2E H2E2 110.9
H2E1 C2E H2E2 109.0
C4E C3E C2E 103.1(5)
C4E C3E H3E1 111.1
C2E C3E H3E1 111.1
C4E C3E H3E2 111.1
C2E C3E H3E2 111.1
H3E1 C3E H3E2 109.1
N1E C4E C5E 107.2(4)
N1E C4E C3E 102.3(5)
C5E C4E C3E 118.2(5)
N1E C4E H4E 109.6
C5E C4E H4E 109.6
C3E C4E H4E 109.6
C6E C5E N2E 111.0(5)
C6E C5E C4E 126.2(5)
N2E C5E C4E 122.8(5)
C5E C6E C9E 106.3(5)
C5E C6E C7E 123.3(5)
C9E C6E C7E 130.3(5)
C6E C7E C8E 109.4(5)
C6E C7E H7E1 109.8
C8E C7E H7E1 109.8
C6E C7E H7E2 109.8
C8E C7E H7E2 109.8
H7E1 C7E H7E2 108.2
N1E C8E C7E 111.4(5)
N1E C8E H8E1 109.4
C7E C8E H8E1 109.4
N1E C8E H8E2 109.4
C7E C8E H8E2 109.4
H8E1 C8E H8E2 108.0
C10E C9E C14E 119.8(5)
C10E C9E C6E 107.7(5)
C14E C9E C6E 132.5(6)
C11E C10E C9E 122.6(5)
C11E C10E N2E 130.1(5)
C9E C10E N2E 107.3(5)
C10E C11E C12E 118.5(6)
C10E C11E H11E 120.8
C12E C11E H11E 120.8
C11E C12E C13E 119.6(6)
C11E C12E H12E 120.2
C13E C12E H12E 120.2
C12E C13E C14E 123.4(6)
C12E C13E Br1E 118.9(5)
C14E C13E Br1E 117.8(5)
C13E C14E C9E 116.2(6)
C13E C14E H14E 121.9
C9E C14E H14E 121.9
C1F N1F C8F 126.4(5)
C1F N1F C4F 112.1(5)
C8F N1F C4F 121.4(5)
C5F N2F C10F 108.6(5)
C5F N2F H2F 125.7
C10F N2F H2F 125.7
O1F C1F N1F 124.7(6)
O1F C1F C2F 126.2(6)
N1F C1F C2F 109.1(5)
C1F C2F C3F 102.8(5)
C1F C2F H2F1 111.2
C3F C2F H2F1 111.2
C1F C2F H2F2 111.2
C3F C2F H2F2 111.2
H2F1 C2F H2F2 109.1
C4F C3F C2F 103.5(5)
C4F C3F H3F1 111.1
C2F C3F H3F1 111.1
C4F C3F H3F2 111.1
C2F C3F H3F2 111.1
H3F1 C3F H3F2 109.0
N1F C4F C5F 107.3(5)
N1F C4F C3F 102.9(5)
C5F C4F C3F 118.0(5)
N1F C4F H4F 109.4
C5F C4F H4F 109.4
C3F C4F H4F 109.4
C6F C5F N2F 110.8(5)
C6F C5F C4F 125.8(5)
N2F C5F C4F 123.4(5)
C5F C6F C9F 107.4(5)
C5F C6F C7F 123.5(5)
C9F C6F C7F 129.1(5)
C6F C7F C8F 108.6(5)
C6F C7F H7F1 110.0
C8F C7F H7F1 110.0
C6F C7F H7F2 110.0
C8F C7F H7F2 110.0
H7F1 C7F H7F2 108.4
N1F C8F C7F 110.3(5)
N1F C8F H8F1 109.6
C7F C8F H8F1 109.6
N1F C8F H8F2 109.6
C7F C8F H8F2 109.6
H8F1 C8F H8F2 108.1
C14F C9F C10F 120.3(5)
C14F C9F C6F 134.1(6)
C10F C9F C6F 105.6(5)
C11F C10F N2F 131.0(5)
C11F C10F C9F 121.4(6)
N2F C10F C9F 107.6(5)
C12F C11F C10F 117.9(6)
C12F C11F H11F 121.1
C10F C11F H11F 121.1
C11F C12F C13F 121.0(5)
C11F C12F H12F 119.5
C13F C12F H12F 119.5
C14F C13F C12F 123.3(6)
C14F C13F Br1F 118.0(5)
C12F C13F Br1F 118.7(4)
C13F C14F C9F 116.0(6)
C13F C14F H14F 122.0
C9F C14F H14F 122.0
C1G N1G C4G 113.6(4)
C1G N1G C8G 124.7(5)
C4G N1G C8G 121.4(5)
C5G N2G C10G 108.9(5)
C5G N2G H2G 125.6
C10G N2G H2G 125.6
O1G C1G N1G 125.8(5)
O1G C1G C2G 125.9(5)
N1G C1G C2G 108.3(5)
C1G C2G C3G 103.8(5)
C1G C2G H2G1 111.0
C3G C2G H2G1 111.0
C1G C2G H2G2 111.0
C3G C2G H2G2 111.0
H2G1 C2G H2G2 109.0
C4G C3G C2G 102.4(4)
C4G C3G H3G1 111.3
C2G C3G H3G1 111.3
C4G C3G H3G2 111.3
C2G C3G H3G2 111.3
H3G1 C3G H3G2 109.2
N1G C4G C5G 108.0(4)
N1G C4G C3G 103.0(4)
C5G C4G C3G 117.9(5)
N1G C4G H4G 109.2
C5G C4G H4G 109.2
C3G C4G H4G 109.2
N2G C5G C6G 109.9(5)
N2G C5G C4G 125.2(5)
C6G C5G C4G 124.6(5)
C5G C6G C9G 107.3(5)
C5G C6G C7G 123.4(5)
C9G C6G C7G 129.3(5)
C6G C7G C8G 110.0(5)
C6G C7G H7G1 109.7
C8G C7G H7G1 109.7
C6G C7G H7G2 109.7
C8G C7G H7G2 109.7
H7G1 C7G H7G2 108.2
N1G C8G C7G 110.8(5)
N1G C8G H8G1 109.5
C7G C8G H8G1 109.5
N1G C8G H8G2 109.5
C7G C8G H8G2 109.5
H8G1 C8G H8G2 108.1
C14G C9G C6G 134.5(5)
C14G C9G C10G 119.0(5)
C6G C9G C10G 106.5(5)
N2G C10G C11G 131.4(5)
N2G C10G C9G 107.4(5)
C11G C10G C9G 121.2(5)
C12G C11G C10G 117.9(6)
C12G C11G H11G 121.0
C10G C11G H11G 121.0
C11G C12G C13G 121.0(6)
C11G C12G H12G 119.5
C13G C12G H12G 119.5
C14G C13G C12G 122.5(6)
C14G C13G Br1G 117.4(5)
C12G C13G Br1G 120.0(5)
C13G C14G C9G 118.4(5)
C13G C14G H14G 120.8
C9G C14G H14G 120.8
C1H N1H C4H 114.1(5)
C1H N1H C8H 124.5(5)
C4H N1H C8H 121.2(5)
C5H N2H C10H 108.5(4)
C5H N2H H2H 125.7
C10H N2H H2H 125.7
O1H C1H N1H 124.8(6)
O1H C1H C2H 126.3(6)
N1H C1H C2H 108.8(5)
C1H C2H C3H 102.3(4)
C1H C2H H2H1 111.3
C3H C2H H2H1 111.3
C1H C2H H2H2 111.3
C3H C2H H2H2 111.3
H2H1 C2H H2H2 109.2
C4H C3H C2H 102.8(5)
C4H C3H H3H1 111.2
C2H C3H H3H1 111.2
C4H C3H H3H2 111.2
C2H C3H H3H2 111.2
H3H1 C3H H3H2 109.1
N1H C4H C5H 108.5(4)
N1H C4H C3H 101.8(4)
C5H C4H C3H 117.9(5)
N1H C4H H4H 109.4
C5H C4H H4H 109.4
C3H C4H H4H 109.4
C6H C5H N2H 109.9(5)
C6H C5H C4H 125.2(5)
N2H C5H C4H 124.9(5)
C5H C6H C9H 107.0(5)
C5H C6H C7H 122.4(5)
C9H C6H C7H 130.7(5)
C6H C7H C8H 110.2(5)
C6H C7H H7H1 109.6
C8H C7H H7H1 109.6
C6H C7H H7H2 109.6
C8H C7H H7H2 109.6
H7H1 C7H H7H2 108.1
N1H C8H C7H 110.7(5)
N1H C8H H8H1 109.5
C7H C8H H8H1 109.5
N1H C8H H8H2 109.5
C7H C8H H8H2 109.5
H8H1 C8H H8H2 108.1
C14H C9H C10H 121.0(5)
C14H C9H C6H 133.3(5)
C10H C9H C6H 105.7(5)
N2H C10H C9H 108.9(5)
N2H C10H C11H 130.2(5)
C9H C10H C11H 120.8(5)
C12H C11H C10H 117.8(5)
C12H C11H H11H 121.1
C10H C11H H11H 121.1
C11H C12H C13H 121.0(5)
C11H C12H H12H 119.5
C13H C12H H12H 119.5
C12H C13H C14H 122.9(5)
C12H C13H Br1H 118.7(4)
C14H C13H Br1H 118.4(4)
C13H C14H C9H 116.4(5)
C13H C14H H14H 121.8
C9H C14H H14H 121.8
C1K N1K C8K 125.3(5)
C1K N1K C4K 113.0(5)
C8K N1K C4K 121.2(5)
C10K N2K C5K 108.7(4)
C10K N2K H2K 125.7
C5K N2K H2K 125.7
O1K C1K N1K 125.0(6)
O1K C1K C2K 126.5(6)
N1K C1K C2K 108.4(5)
C1K C2K C3K 104.1(5)
C1K C2K H2K1 110.9
C3K C2K H2K1 110.9
C1K C2K H2K2 110.9
C3K C2K H2K2 110.9
H2K1 C2K H2K2 109.0
C2K C3K C4K 103.7(5)
C2K C3K H3K1 111.0
C4K C3K H3K1 111.0
C2K C3K H3K2 111.0
C4K C3K H3K2 111.0
H3K1 C3K H3K2 109.0
N1K C4K C5K 106.4(4)
N1K C4K C3K 102.1(4)
C5K C4K C3K 119.0(5)
N1K C4K H4K 109.6
C5K C4K H4K 109.6
C3K C4K H4K 109.6
C6K C5K N2K 109.2(5)
C6K C5K C4K 126.8(5)
N2K C5K C4K 123.4(5)
C5K C6K C9K 107.8(5)
C5K C6K C7K 121.7(5)
C9K C6K C7K 130.5(5)
C8K C7K C6K 109.5(5)
C8K C7K H7K1 109.8
C6K C7K H7K1 109.8
C8K C7K H7K2 109.8
C6K C7K H7K2 109.8
H7K1 C7K H7K2 108.2
N1K C8K C7K 111.3(5)
N1K C8K H8K1 109.4
C7K C8K H8K1 109.4
N1K C8K H8K2 109.4
C7K C8K H8K2 109.4
H8K1 C8K H8K2 108.0
C14K C9K C10K 120.3(5)
C14K C9K C6K 133.5(5)
C10K C9K C6K 106.2(5)
N2K C10K C11K 130.9(5)
N2K C10K C9K 108.1(5)
C11K C10K C9K 121.0(5)
C12K C11K C10K 119.0(5)
C12K C11K H11K 120.5
C10K C11K H11K 120.5
C11K C12K C13K 119.2(6)
C11K C12K H12K 120.4
C13K C12K H12K 120.4
C14K C13K C12K 123.1(6)
C14K C13K Br1K 118.2(5)
C12K C13K Br1K 118.7(5)
C13K C14K C9K 117.4(5)
C13K C14K H14K 121.3
C9K C14K H14K 121.3
C1M N1M C4M 113.2(5)
C1M N1M C8M 125.7(5)
C4M N1M C8M 120.7(4)
C5M N2M C10M 108.1(4)
C5M N2M H2M 126.0
C10M N2M H2M 126.0
O1M C1M N1M 124.1(6)
O1M C1M C2M 127.3(5)
N1M C1M C2M 108.6(5)
C1M C2M C3M 104.0(4)
C1M C2M H2M1 111.0
C3M C2M H2M1 111.0
C1M C2M H2M2 111.0
C3M C2M H2M2 111.0
H2M1 C2M H2M2 109.0
C2M C3M C4M 102.3(5)
C2M C3M H3M1 111.3
C4M C3M H3M1 111.3
C2M C3M H3M2 111.3
C4M C3M H3M2 111.3
H3M1 C3M H3M2 109.2
N1M C4M C5M 107.9(5)
N1M C4M C3M 101.9(4)
C5M C4M C3M 117.8(5)
N1M C4M H4M 109.6
C5M C4M H4M 109.6
C3M C4M H4M 109.6
N2M C5M C6M 110.3(5)
N2M C5M C4M 124.5(5)
C6M C5M C4M 125.1(5)
C5M C6M C9M 106.7(5)
C5M C6M C7M 122.6(5)
C9M C6M C7M 130.8(5)
C6M C7M C8M 110.0(5)
C6M C7M H7M1 109.7
C8M C7M H7M1 109.7
C6M C7M H7M2 109.7
C8M C7M H7M2 109.7
H7M1 C7M H7M2 108.2
N1M C8M C7M 109.7(5)
N1M C8M H8M1 109.7
C7M C8M H8M1 109.7
N1M C8M H8M2 109.7
C7M C8M H8M2 109.7
H8M1 C8M H8M2 108.2
C14M C9M C10M 119.8(5)
C14M C9M C6M 134.0(5)
C10M C9M C6M 106.2(5)
N2M C10M C11M 129.9(5)
N2M C10M C9M 108.7(5)
C11M C10M C9M 121.3(5)
C12M C11M C10M 118.6(5)
C12M C11M H11M 120.7
C10M C11M H11M 120.7
C11M C12M C13M 120.0(5)
C11M C12M H12M 120.0
C13M C12M H12M 120.0
C14M C13M C12M 122.6(5)
C14M C13M Br1M 118.8(5)
C12M C13M Br1M 118.5(4)
C13M C14M C9M 117.6(5)
C13M C14M H14M 121.2
C9M C14M H14M 121.2

loop_
_geom_bond_atom_site_label_1
_geom_bond_atom_site_label_2
_geom_bond_distance
Br1A C13A 1.911(6)
O1A C1A 1.213(7)
N1A C1A 1.339(7)
N1A C4A 1.464(7)
N1A C8A 1.472(8)
N2A C10A 1.372(7)
N2A C5A 1.372(7)
N2A H2A 0.8800
C1A C2A 1.516(8)
C2A C3A 1.546(8)
C2A H2A1 0.9900
C2A H2A2 0.9900
C3A C4A 1.547(8)
C3A H3A1 0.9900
C3A H3A2 0.9900
C4A C5A 1.510(8)
C4A H4A 1.0000
C5A C6A 1.343(8)
C6A C9A 1.422(8)
C6A C7A 1.490(8)
C7A C8A 1.549(8)
C7A H7A1 0.9900
C7A H7A2 0.9900
C8A H8A1 0.9900
C8A H8A2 0.9900
C9A C14A 1.395(8)
C9A C10A 1.423(8)
C10A C11A 1.390(8)
C11A C12A 1.370(9)
C11A H11A 0.9500
C12A C13A 1.395(9)
C12A H12A 0.9500
C13A C14A 1.380(8)
C14A H14A 0.9500
Br1B C13B 1.890(6)
O1B C1B 1.225(7)
N1B C1B 1.354(8)
N1B C4B 1.453(7)
N1B C8B 1.466(8)
N2B C10B 1.370(8)
N2B C5B 1.383(8)
N2B H2B 0.8800
C1B C2B 1.516(9)
C2B C3B 1.516(8)
C2B H2B1 0.9900
C2B H2B2 0.9900
C3B C4B 1.542(8)
C3B H3B1 0.9900
C3B H3B2 0.9900
C4B C5B 1.495(8)
C4B H4B 1.0000
C5B C6B 1.357(8)
C6B C9B 1.444(8)
C6B C7B 1.494(8)
C7B C8B 1.529(8)
C7B H7B1 0.9900
C7B H7B2 0.9900
C8B H8B1 0.9900
C8B H8B2 0.9900
C9B C14B 1.396(8)
C9B C10B 1.428(8)
C10B C11B 1.400(8)
C11B C12B 1.385(9)
C11B H11B 0.9500
C12B C13B 1.405(9)
C12B H12B 0.9500
C13B C14B 1.382(8)
C14B H14B 0.9500
Br1C C13C 1.910(6)
O1C C1C 1.240(7)
N1C C1C 1.327(8)
N1C C8C 1.456(7)
N1C C4C 1.466(7)
N2C C5C 1.380(7)
N2C C10C 1.385(7)
N2C H2C 0.8800
C1C C2C 1.518(8)
C2C C3C 1.537(7)
C2C H2C1 0.9900
C2C H2C2 0.9900
C3C C4C 1.528(8)
C3C H3C1 0.9900
C3C H3C2 0.9900
C4C C5C 1.498(7)
C4C H4C 1.0000
C5C C6C 1.343(8)
C6C C9C 1.437(8)
C6C C7C 1.500(8)
C7C C8C 1.553(8)
C7C H7C1 0.9900
C7C H7C2 0.9900
C8C H8C1 0.9900
C8C H8C2 0.9900
C9C C14C 1.391(8)
C9C C10C 1.401(8)
C10C C11C 1.399(8)
C11C C12C 1.368(8)
C11C H11C 0.9500
C12C C13C 1.409(9)
C12C H12C 0.9500
C13C C14C 1.385(8)
C14C H14C 0.9500
Br1D C13D 1.916(6)
O1D C1D 1.230(7)
N1D C1D 1.344(8)
N1D C4D 1.438(7)
N1D C8D 1.494(7)
N2D C5D 1.375(7)
N2D C10D 1.385(8)
N2D H2D 0.8800
C1D C2D 1.518(8)
C2D C3D 1.540(8)
C2D H2D1 0.9900
C2D H2D2 0.9900
C3D C4D 1.548(8)
C3D H3D1 0.9900
C3D H3D2 0.9900
C4D C5D 1.496(8)
C4D H4D 1.0000
C5D C6D 1.368(8)
C6D C9D 1.415(9)
C6D C7D 1.497(8)
C7D C8D 1.511(9)
C7D H7D1 0.9900
C7D H7D2 0.9900
C8D H8D1 0.9900
C8D H8D2 0.9900
C9D C10D 1.417(8)
C9D C14D 1.417(8)
C10D C11D 1.391(9)
C11D C12D 1.379(9)
C11D H11D 0.9500
C12D C13D 1.382(9)
C12D H12D 0.9500
C13D C14D 1.375(9)
C14D H14D 0.9500
Br1E C13E 1.913(6)
O1E C1E 1.229(7)
N1E C1E 1.335(8)
N1E C4E 1.470(7)
N1E C8E 1.474(7)
N2E C5E 1.374(7)
N2E C10E 1.400(7)
N2E H2E 0.8800
C1E C2E 1.502(9)
C2E C3E 1.532(8)
C2E H2E1 0.9900
C2E H2E2 0.9900
C3E C4E 1.517(8)
C3E H3E1 0.9900
C3E H3E2 0.9900
C4E C5E 1.497(8)
C4E H4E 1.0000
C5E C6E 1.353(8)
C6E C9E 1.435(8)
C6E C7E 1.503(8)
C7E C8E 1.540(8)
C7E H7E1 0.9900
C7E H7E2 0.9900
C8E H8E1 0.9900
C8E H8E2 0.9900
C9E C10E 1.393(8)
C9E C14E 1.405(8)
C10E C11E 1.374(9)
C11E C12E 1.374(9)
C11E H11E 0.9500
C12E C13E 1.384(9)
C12E H12E 0.9500
C13E C14E 1.398(9)
C14E H14E 0.9500
Br1F C13F 1.912(6)
O1F C1F 1.232(7)
N1F C1F 1.343(8)
N1F C8F 1.444(8)
N1F C4F 1.466(7)
N2F C5F 1.371(7)
N2F C10F 1.384(7)
N2F H2F 0.8800
C1F C2F 1.508(9)
C2F C3F 1.530(8)
C2F H2F1 0.9900
C2F H2F2 0.9900
C3F C4F 1.514(8)
C3F H3F1 0.9900
C3F H3F2 0.9900
C4F C5F 1.498(8)
C4F H4F 1.0000
C5F C6F 1.342(8)
C6F C9F 1.453(8)
C6F C7F 1.519(8)
C7F C8F 1.549(8)
C7F H7F1 0.9900
C7F H7F2 0.9900
C8F H8F1 0.9900
C8F H8F2 0.9900
C9F C14F 1.408(8)
C9F C10F 1.424(8)
C10F C11F 1.377(8)
C11F C12F 1.370(8)
C11F H11F 0.9500
C12F C13F 1.389(9)
C12F H12F 0.9500
C13F C14F 1.378(8)
C14F H14F 0.9500
Br1G C13G 1.906(6)
O1G C1G 1.242(7)
N1G C1G 1.342(7)
N1G C4G 1.456(7)
N1G C8G 1.459(7)
N2G C5G 1.368(7)
N2G C10G 1.385(7)
N2G H2G 0.8800
C1G C2G 1.519(8)
C2G C3G 1.544(8)
C2G H2G1 0.9900
C2G H2G2 0.9900
C3G C4G 1.543(7)
C3G H3G1 0.9900
C3G H3G2 0.9900
C4G C5G 1.492(8)
C4G H4G 1.0000
C5G C6G 1.378(8)
C6G C9G 1.423(8)
C6G C7G 1.495(8)
C7G C8G 1.533(8)
C7G H7G1 0.9900
C7G H7G2 0.9900
C8G H8G1 0.9900
C8G H8G2 0.9900
C9G C14G 1.392(8)
C9G C10G 1.431(8)
C10G C11G 1.396(8)
C11G C12G 1.376(8)
C11G H11G 0.9500
C12G C13G 1.382(8)
C12G H12G 0.9500
C13G C14G 1.379(8)
C14G H14G 0.9500
Br1H C13H 1.908(5)
O1H C1H 1.234(7)
N1H C1H 1.330(7)
N1H C4H 1.448(7)
N1H C8H 1.452(7)
N2H C5H 1.370(7)
N2H C10H 1.380(7)
N2H H2H 0.8800
C1H C2H 1.508(8)
C2H C3H 1.549(8)
C2H H2H1 0.9900
C2H H2H2 0.9900
C3H C4H 1.535(8)
C3H H3H1 0.9900
C3H H3H2 0.9900
C4H C5H 1.487(8)
C4H H4H 1.0000
C5H C6H 1.370(7)
C6H C9H 1.454(8)
C6H C7H 1.500(7)
C7H C8H 1.531(8)
C7H H7H1 0.9900
C7H H7H2 0.9900
C8H H8H1 0.9900
C8H H8H2 0.9900
C9H C14H 1.391(8)
C9H C10H 1.399(8)
C10H C11H 1.408(8)
C11H C12H 1.358(8)
C11H H11H 0.9500
C12H C13H 1.382(8)
C12H H12H 0.9500
C13H C14H 1.388(8)
C14H H14H 0.9500
Br1K C13K 1.909(6)
O1K C1K 1.227(7)
N1K C1K 1.343(7)
N1K C8K 1.443(7)
N1K C4K 1.484(7)
N2K C10K 1.369(7)
N2K C5K 1.386(7)
N2K H2K 0.8800
C1K C2K 1.518(8)
C2K C3K 1.531(8)
C2K H2K1 0.9900
C2K H2K2 0.9900
C3K C4K 1.532(8)
C3K H3K1 0.9900
C3K H3K2 0.9900
C4K C5K 1.488(8)
C4K H4K 1.0000
C5K C6K 1.361(8)
C6K C9K 1.427(8)
C6K C7K 1.526(8)
C7K C8K 1.524(9)
C7K H7K1 0.9900
C7K H7K2 0.9900
C8K H8K1 0.9900
C8K H8K2 0.9900
C9K C14K 1.395(8)
C9K C10K 1.416(8)
C10K C11K 1.390(8)
C11K C12K 1.384(8)
C11K H11K 0.9500
C12K C13K 1.403(9)
C12K H12K 0.9500
C13K C14K 1.382(9)
C14K H14K 0.9500
Br1M C13M 1.908(6)
O1M C1M 1.230(7)
N1M C1M 1.339(7)
N1M C4M 1.463(7)
N1M C8M 1.466(7)
N2M C5M 1.363(7)
N2M C10M 1.371(7)
N2M H2M 0.8800
C1M C2M 1.501(8)
C2M C3M 1.534(8)
C2M H2M1 0.9900
C2M H2M2 0.9900
C3M C4M 1.546(8)
C3M H3M1 0.9900
C3M H3M2 0.9900
C4M C5M 1.506(7)
C4M H4M 1.0000
C5M C6M 1.369(8)
C6M C9M 1.430(7)
C6M C7M 1.509(8)
C7M C8M 1.538(8)
C7M H7M1 0.9900
C7M H7M2 0.9900
C8M H8M1 0.9900
C8M H8M2 0.9900
C9M C14M 1.394(8)
C9M C10M 1.402(8)
C10M C11M 1.401(7)
C11M C12M 1.359(8)
C11M H11M 0.9500
C12M C13M 1.400(9)
C12M H12M 0.9500
C13M C14M 1.379(7)
C14M H14M 0.9500

loop_
_geom_hbond_atom_site_label_D
_geom_hbond_atom_site_label_H
_geom_hbond_atom_site_label_A
_geom_hbond_distance_DH
_geom_hbond_distance_HA
_geom_hbond_distance_DA
_geom_hbond_angle_DHA
_geom_hbond_site_symmetry_A
N2A H2A O1D 0.88 2.09 2.864(6) 145.6 .
N2B H2B O1G 0.88 1.95 2.822(7) 169.7 .
N2C H2C O1E 0.88 2.09 2.860(6) 145.7 1_565
N2D H2D O1A 0.88 1.98 2.846(6) 168.4 1_545
N2E H2E O1C 0.88 1.97 2.839(6) 170.3 .
N2F H2F O1K 0.88 1.95 2.819(6) 170.4 1_655
N2G H2G O1B 0.88 2.11 2.870(6) 143.5 1_545
N2H H2H O1M 0.88 1.91 2.757(6) 160.5 1_545
N2K H2K O1F 0.88 2.04 2.821(6) 147.7 1_465
N2M H2M O1H 0.88 1.91 2.755(6) 160.2 .

loop_
_geom_torsion_atom_site_label_1
_geom_torsion_atom_site_label_2
_geom_torsion_atom_site_label_3
_geom_torsion_atom_site_label_4
_geom_torsion
C4A N1A C1A O1A -174.6(6)
C8A N1A C1A O1A 0.6(10)
C4A N1A C1A C2A 3.8(7)
C8A N1A C1A C2A 179.0(5)
O1A C1A C2A C3A -165.3(6)
N1A C1A C2A C3A 16.3(7)
C1A C2A C3A C4A -28.2(6)
C1A N1A C4A C5A -147.3(5)
C8A N1A C4A C5A 37.3(7)
C1A N1A C4A C3A -22.1(7)
C8A N1A C4A C3A 162.5(5)
C2A C3A C4A N1A 29.9(6)
C2A C3A C4A C5A 148.5(5)
C10A N2A C5A C6A 1.9(7)
C10A N2A C5A C4A 176.4(5)
N1A C4A C5A C6A -8.8(8)
C3A C4A C5A C6A -124.5(6)
N1A C4A C5A N2A 177.4(5)
C3A C4A C5A N2A 61.7(8)
N2A C5A C6A C9A -1.8(7)
C4A C5A C6A C9A -176.3(5)
N2A C5A C6A C7A 177.9(5)
C4A C5A C6A C7A 3.4(10)
C5A C6A C7A C8A -21.1(9)
C9A C6A C7A C8A 158.5(6)
C1A N1A C8A C7A 128.2(6)
C4A N1A C8A C7A -56.9(7)
C6A C7A C8A N1A 43.3(7)
C5A C6A C9A C14A -178.3(7)
C7A C6A C9A C14A 2.0(12)
C5A C6A C9A C10A 1.0(7)
C7A C6A C9A C10A -178.7(6)
C5A N2A C10A C11A -179.9(6)
C5A N2A C10A C9A -1.2(6)
C14A C9A C10A N2A 179.6(5)
C6A C9A C10A N2A 0.2(6)
C14A C9A C10A C11A -1.6(9)
C6A C9A C10A C11A 179.0(6)
N2A C10A C11A C12A 179.7(6)
C9A C10A C11A C12A 1.2(9)
C10A C11A C12A C13A 0.7(9)
C11A C12A C13A C14A -2.2(10)
C11A C12A C13A Br1A 171.9(5)
C12A C13A C14A C9A 1.8(10)
Br1A C13A C14A C9A -172.4(5)
C6A C9A C14A C13A 179.3(7)
C10A C9A C14A C13A 0.1(9)
C4B N1B C1B O1B -179.2(6)
C8B N1B C1B O1B -3.6(10)
C4B N1B C1B C2B -0.1(7)
C8B N1B C1B C2B 175.5(6)
O1B C1B C2B C3B -163.4(7)
N1B C1B C2B C3B 17.4(7)
C1B C2B C3B C4B -26.5(7)
C1B N1B C4B C5B -141.6(5)
C8B N1B C4B C5B 42.5(7)
C1B N1B C4B C3B -16.9(7)
C8B N1B C4B C3B 167.3(5)
C2B C3B C4B N1B 26.0(6)
C2B C3B C4B C5B 143.8(5)
C10B N2B C5B C6B -0.7(7)
C10B N2B C5B C4B 178.5(6)
N1B C4B C5B C6B -11.9(9)
C3B C4B C5B C6B -127.7(7)
N1B C4B C5B N2B 168.9(5)
C3B C4B C5B N2B 53.2(8)
N2B C5B C6B C9B -0.4(7)
C4B C5B C6B C9B -179.6(6)
N2B C5B C6B C7B 179.3(5)
C4B C5B C6B C7B 0.1(10)
C5B C6B C7B C8B -14.3(8)
C9B C6B C7B C8B 165.4(6)
C1B N1B C8B C7B 125.6(6)
C4B N1B C8B C7B -59.0(7)
C6B C7B C8B N1B 39.5(7)
C5B C6B C9B C14B -179.4(7)
C7B C6B C9B C14B 0.9(11)
C5B C6B C9B C10B 1.3(7)
C7B C6B C9B C10B -178.4(6)
C5B N2B C10B C11B 176.9(7)
C5B N2B C10B C9B 1.5(7)
C14B C9B C10B N2B 178.8(5)
C6B C9B C10B N2B -1.8(7)
C14B C9B C10B C11B 3.0(9)
C6B C9B C10B C11B -177.6(6)
N2B C10B C11B C12B -177.2(7)
C9B C10B C11B C12B -2.4(10)
C10B C11B C12B C13B -0.2(10)
C11B C12B C13B C14B 2.3(11)
C11B C12B C13B Br1B -178.3(5)
C12B C13B C14B C9B -1.8(10)
Br1B C13B C14B C9B 178.9(5)
C10B C9B C14B C13B -0.8(9)
C6B C9B C14B C13B 180.0(7)
C8C N1C C1C O1C -2.5(10)
C4C N1C C1C O1C -173.8(5)
C8C N1C C1C C2C 177.6(6)
C4C N1C C1C C2C 6.3(7)
O1C C1C C2C C3C -166.6(6)
N1C C1C C2C C3C 13.3(7)
C1C C2C C3C C4C -26.2(6)
C1C N1C C4C C5C -148.7(5)
C8C N1C C4C C5C 39.7(7)
C1C N1C C4C C3C -23.2(6)
C8C N1C C4C C3C 165.2(5)
C2C C3C C4C N1C 29.1(6)
C2C C3C C4C C5C 146.5(5)
C10C N2C C5C C6C 1.2(7)
C10C N2C C5C C4C 175.9(5)
N1C C4C C5C C6C -10.5(8)
C3C C4C C5C C6C -125.2(7)
N1C C4C C5C N2C 175.6(5)
C3C C4C C5C N2C 60.9(8)
N2C C5C C6C C9C -1.1(7)
C4C C5C C6C C9C -175.7(6)
N2C C5C C6C C7C 176.9(6)
C4C C5C C6C C7C 2.4(10)
C5C C6C C7C C8C -17.8(9)
C9C C6C C7C C8C 159.8(6)
C1C N1C C8C C7C 131.4(6)
C4C N1C C8C C7C -57.9(7)
C6C C7C C8C N1C 41.5(7)
C5C C6C C9C C14C 178.3(7)
C7C C6C C9C C14C 0.4(12)
C5C C6C C9C C10C 0.6(7)
C7C C6C C9C C10C -177.3(6)
C5C N2C C10C C11C -178.2(6)
C5C N2C C10C C9C -0.7(7)
C14C C9C C10C N2C -177.9(5)
C6C C9C C10C N2C 0.1(7)
C14C C9C C10C C11C -0.2(9)
C6C C9C C10C C11C 177.8(5)
N2C C10C C11C C12C 177.7(6)
C9C C10C C11C C12C 0.6(9)
C10C C11C C12C C13C -1.1(9)
C11C C12C C13C C14C 1.2(10)
C11C C12C C13C Br1C 173.8(5)
C12C C13C C14C C9C -0.8(9)
Br1C C13C C14C C9C -173.4(5)
C10C C9C C14C C13C 0.3(9)
C6C C9C C14C C13C -177.1(6)
C4D N1D C1D O1D -178.9(6)
C8D N1D C1D O1D -3.9(11)
C4D N1D C1D C2D 0.5(7)
C8D N1D C1D C2D 175.5(6)
O1D C1D C2D C3D -162.5(7)
N1D C1D C2D C3D 18.0(7)
C1D C2D C3D C4D -27.9(7)
C1D N1D C4D C5D -142.5(5)
C8D N1D C4D C5D 42.2(7)
C1D N1D C4D C3D -18.6(7)
C8D N1D C4D C3D 166.1(5)
C2D C3D C4D N1D 27.8(6)
C2D C3D C4D C5D 145.7(5)
C10D N2D C5D C6D 0.3(7)
C10D N2D C5D C4D 179.2(6)
N1D C4D C5D C6D -12.8(8)
C3D C4D C5D C6D -127.7(6)
N1D C4D C5D N2D 168.4(6)
C3D C4D C5D N2D 53.5(8)
N2D C5D C6D C9D -0.5(7)
C4D C5D C6D C9D -179.4(6)
N2D C5D C6D C7D 178.7(5)
C4D C5D C6D C7D -0.2(10)
C5D C6D C7D C8D -13.0(8)
C9D C6D C7D C8D 166.1(6)
C1D N1D C8D C7D 127.7(6)
C4D N1D C8D C7D -57.5(7)
C6D C7D C8D N1D 37.6(7)
C5D C6D C9D C10D 0.6(7)
C7D C6D C9D C10D -178.6(6)
C5D C6D C9D C14D -179.3(7)
C7D C6D C9D C14D 1.4(12)
C5D N2D C10D C11D 178.1(7)
C5D N2D C10D C9D 0.1(7)
C6D C9D C10D N2D -0.4(7)
C14D C9D C10D N2D 179.5(5)
C6D C9D C10D C11D -178.7(6)
C14D C9D C10D C11D 1.3(10)
N2D C10D C11D C12D -179.5(6)
C9D C10D C11D C12D -1.7(10)
C10D C11D C12D C13D 0.2(10)
C11D C12D C13D C14D 1.7(11)
C11D C12D C13D Br1D -179.0(5)
C12D C13D C14D C9D -2.1(11)
Br1D C13D C14D C9D 178.7(5)
C6D C9D C14D C13D -179.5(7)
C10D C9D C14D C13D 0.6(9)
C4E N1E C1E O1E -178.6(6)
C8E N1E C1E O1E -4.4(10)
C4E N1E C1E C2E 0.9(7)
C8E N1E C1E C2E 175.0(6)
O1E C1E C2E C3E -163.0(6)
N1E C1E C2E C3E 17.6(7)
C1E C2E C3E C4E -28.3(7)
C1E N1E C4E C5E -144.1(5)
C8E N1E C4E C5E 41.3(7)
C1E N1E C4E C3E -19.0(7)
C8E N1E C4E C3E 166.4(5)
C2E C3E C4E N1E 28.1(6)
C2E C3E C4E C5E 145.5(5)
C10E N2E C5E C6E 0.7(7)
C10E N2E C5E C4E 179.4(6)
N1E C4E C5E C6E -12.5(9)
C3E C4E C5E C6E -127.2(7)
N1E C4E C5E N2E 169.0(6)
C3E C4E C5E N2E 54.2(8)
N2E C5E C6E C9E -0.4(7)
C4E C5E C6E C9E -179.1(6)
N2E C5E C6E C7E -178.7(6)
C4E C5E C6E C7E 2.6(10)
C5E C6E C7E C8E -17.1(8)
C9E C6E C7E C8E 165.0(6)
C1E N1E C8E C7E 126.9(6)
C4E N1E C8E C7E -59.2(7)
C6E C7E C8E N1E 41.7(7)
C5E C6E C9E C10E 0.0(7)
C7E C6E C9E C10E 178.2(6)
C5E C6E C9E C14E -179.5(7)
C7E C6E C9E C14E -1.4(12)
C14E C9E C10E C11E 1.4(10)
C6E C9E C10E C11E -178.2(6)
C14E C9E C10E N2E 180.0(6)
C6E C9E C10E N2E 0.4(7)
C5E N2E C10E C11E 177.8(7)
C5E N2E C10E C9E -0.6(7)
C9E C10E C11E C12E -0.9(10)
N2E C10E C11E C12E -179.1(6)
C10E C11E C12E C13E -0.5(10)
C11E C12E C13E C14E 1.4(10)
C11E C12E C13E Br1E -178.9(5)
C12E C13E C14E C9E -0.8(10)
Br1E C13E C14E C9E 179.5(4)
C10E C9E C14E C13E -0.6(9)
C6E C9E C14E C13E 178.9(7)
C8F N1F C1F O1F -0.8(10)
C4F N1F C1F O1F -176.9(6)
C8F N1F C1F C2F 178.9(6)
C4F N1F C1F C2F 2.7(7)
O1F C1F C2F C3F -163.7(6)
N1F C1F C2F C3F 16.7(7)
C1F C2F C3F C4F -28.5(7)
C1F N1F C4F C5F -146.3(5)
C8F N1F C4F C5F 37.3(7)
C1F N1F C4F C3F -21.1(6)
C8F N1F C4F C3F 162.5(5)
C2F C3F C4F N1F 30.0(6)
C2F C3F C4F C5F 147.9(5)
C10F N2F C5F C6F 0.1(7)
C10F N2F C5F C4F -179.4(6)
N1F C4F C5F C6F -5.4(9)
C3F C4F C5F C6F -121.0(7)
N1F C4F C5F N2F 174.0(5)
C3F C4F C5F N2F 58.4(8)
N2F C5F C6F C9F 0.1(7)
C4F C5F C6F C9F 179.5(6)
N2F C5F C6F C7F 178.9(6)
C4F C5F C6F C7F -1.6(10)
C5F C6F C7F C8F -17.8(9)
C9F C6F C7F C8F 160.8(6)
C1F N1F C8F C7F 125.1(6)
C4F N1F C8F C7F -59.0(7)
C6F C7F C8F N1F 43.5(7)
C5F C6F C9F C14F -178.9(7)
C7F C6F C9F C14F 2.3(12)
C5F C6F C9F C10F -0.2(7)
C7F C6F C9F C10F -179.0(6)
C5F N2F C10F C11F 178.4(6)
C5F N2F C10F C9F -0.2(7)
C14F C9F C10F C11F 0.4(9)
C6F C9F C10F C11F -178.6(6)
C14F C9F C10F N2F 179.2(6)
C6F C9F C10F N2F 0.2(7)
N2F C10F C11F C12F -179.8(6)
C9F C10F C11F C12F -1.4(9)
C10F C11F C12F C13F 1.5(10)
C11F C12F C13F C14F -0.5(11)
C11F C12F C13F Br1F -179.8(5)
C12F C13F C14F C9F -0.6(10)
Br1F C13F C14F C9F 178.8(5)
C10F C9F C14F C13F 0.6(9)
C6F C9F C14F C13F 179.2(7)
C4G N1G C1G O1G -174.2(6)
C8G N1G C1G O1G -0.3(9)
C4G N1G C1G C2G 4.4(7)
C8G N1G C1G C2G 178.2(5)
O1G C1G C2G C3G -166.5(6)
N1G C1G C2G C3G 14.9(6)
C1G C2G C3G C4G -26.7(6)
C1G N1G C4G C5G -147.2(5)
C8G N1G C4G C5G 38.7(7)
C1G N1G C4G C3G -21.7(6)
C8G N1G C4G C3G 164.2(5)
C2G C3G C4G N1G 28.9(6)
C2G C3G C4G C5G 147.7(5)
C10G N2G C5G C6G 1.4(7)
C10G N2G C5G C4G 175.7(5)
N1G C4G C5G N2G 176.3(5)
C3G C4G C5G N2G 60.3(8)
N1G C4G C5G C6G -10.3(8)
C3G C4G C5G C6G -126.4(6)
N2G C5G C6G C9G -1.2(7)
C4G C5G C6G C9G -175.5(5)
N2G C5G C6G C7G 177.5(5)
C4G C5G C6G C7G 3.2(9)
C5G C6G C7G C8G -19.2(8)
C9G C6G C7G C8G 159.2(6)
C1G N1G C8G C7G 129.3(6)
C4G N1G C8G C7G -57.3(7)
C6G C7G C8G N1G 42.0(7)
C5G C6G C9G C14G 180.0(7)
C7G C6G C9G C14G 1.4(12)
C5G C6G C9G C10G 0.6(7)
C7G C6G C9G C10G -178.1(6)
C5G N2G C10G C11G -179.5(6)
C5G N2G C10G C9G -1.0(6)
C14G C9G C10G N2G -179.2(5)
C6G C9G C10G N2G 0.3(6)
C14G C9G C10G C11G -0.6(9)
C6G C9G C10G C11G 178.9(6)
N2G C10G C11G C12G 179.0(6)
C9G C10G C11G C12G 0.7(9)
C10G C11G C12G C13G 1.0(9)
C11G C12G C13G C14G -2.9(10)
C11G C12G C13G Br1G 172.3(5)
C12G C13G C14G C9G 2.9(9)
Br1G C13G C14G C9G -172.4(4)
C6G C9G C14G C13G 179.5(7)
C10G C9G C14G C13G -1.2(9)
C4H N1H C1H O1H -174.0(6)
C8H N1H C1H O1H 1.0(11)
C4H N1H C1H C2H 3.5(7)
C8H N1H C1H C2H 178.6(6)
O1H C1H C2H C3H -165.8(7)
N1H C1H C2H C3H 16.8(7)
C1H C2H C3H C4H -29.0(6)
C1H N1H C4H C5H -147.4(5)
C8H N1H C4H C5H 37.3(7)
C1H N1H C4H C3H -22.4(7)
C8H N1H C4H C3H 162.4(5)
C2H C3H C4H N1H 30.7(6)
C2H C3H C4H C5H 149.2(5)
C10H N2H C5H C6H 1.7(7)
C10H N2H C5H C4H 178.6(5)
N1H C4H C5H C6H -7.9(8)
C3H C4H C5H C6H -122.9(6)
N1H C4H C5H N2H 175.7(5)
C3H C4H C5H N2H 60.8(8)
N2H C5H C6H C9H -1.6(7)
C4H C5H C6H C9H -178.4(6)
N2H C5H C6H C7H 177.9(5)
C4H C5H C6H C7H 1.1(9)
C5H C6H C7H C8H -18.8(8)
C9H C6H C7H C8H 160.7(6)
C1H N1H C8H C7H 128.2(6)
C4H N1H C8H C7H -57.1(8)
C6H C7H C8H N1H 42.6(7)
C5H C6H C9H C14H -178.2(7)
C7H C6H C9H C14H 2.3(12)
C5H C6H C9H C10H 0.9(7)
C7H C6H C9H C10H -178.6(6)
C5H N2H C10H C9H -1.1(7)
C5H N2H C10H C11H 179.9(6)
C14H C9H C10H N2H 179.4(6)
C6H C9H C10H N2H 0.1(7)
C14H C9H C10H C11H -1.6(9)
C6H C9H C10H C11H 179.2(5)
N2H C10H C11H C12H -179.4(6)
C9H C10H C11H C12H 1.8(9)
C10H C11H C12H C13H -2.0(9)
C11H C12H C13H C14H 1.9(10)
C11H C12H C13H Br1H -177.6(5)
C12H C13H C14H C9H -1.6(10)
Br1H C13H C14H C9H 178.0(4)
C10H C9H C14H C13H 1.4(9)
C6H C9H C14H C13H -179.6(7)
C8K N1K C1K O1K -0.8(10)
C4K N1K C1K O1K -173.0(6)
C8K N1K C1K C2K 177.7(6)
C4K N1K C1K C2K 5.6(7)
O1K C1K C2K C3K -167.9(6)
N1K C1K C2K C3K 13.6(7)
C1K C2K C3K C4K -26.2(6)
C1K N1K C4K C5K -147.6(5)
C8K N1K C4K C5K 39.8(7)
C1K N1K C4K C3K -22.2(6)
C8K N1K C4K C3K 165.3(5)
C2K C3K C4K N1K 28.7(6)
C2K C3K C4K C5K 145.4(5)
C10K N2K C5K C6K 0.5(7)
C10K N2K C5K C4K 172.4(6)
N1K C4K C5K C6K -13.9(9)
C3K C4K C5K C6K -128.3(7)
N1K C4K C5K N2K 175.6(5)
C3K C4K C5K N2K 61.2(8)
N2K C5K C6K C9K -1.1(7)
C4K C5K C6K C9K -172.7(6)
N2K C5K C6K C7K 179.9(6)
C4K C5K C6K C7K 8.3(10)
C5K C6K C7K C8K -22.3(9)
C9K C6K C7K C8K 158.9(7)
C1K N1K C8K C7K 130.3(6)
C4K N1K C8K C7K -58.1(8)
C6K C7K C8K N1K 43.5(8)
C5K C6K C9K C14K 178.9(7)
C7K C6K C9K C14K -2.2(12)
C5K C6K C9K C10K 1.3(7)
C7K C6K C9K C10K -179.8(7)
C5K N2K C10K C11K -178.6(7)
C5K N2K C10K C9K 0.3(7)
C14K C9K C10K N2K -179.0(6)
C6K C9K C10K N2K -1.0(7)
C14K C9K C10K C11K 0.1(9)
C6K C9K C10K C11K 178.0(6)
N2K C10K C11K C12K 177.4(6)
C9K C10K C11K C12K -1.4(9)
C10K C11K C12K C13K 2.4(9)
C11K C12K C13K C14K -2.2(10)
C11K C12K C13K Br1K 176.6(5)
C12K C13K C14K C9K 0.9(9)
Br1K C13K C14K C9K -177.9(5)
C10K C9K C14K C13K 0.2(9)
C6K C9K C14K C13K -177.1(7)
C4M N1M C1M O1M -173.6(6)
C8M N1M C1M O1M -0.6(10)
C4M N1M C1M C2M 5.0(7)
C8M N1M C1M C2M 178.0(6)
O1M C1M C2M C3M -165.9(6)
N1M C1M C2M C3M 15.5(7)
C1M C2M C3M C4M -28.2(6)
C1M N1M C4M C5M -147.7(5)
C8M N1M C4M C5M 38.9(7)
C1M N1M C4M C3M -23.0(6)
C8M N1M C4M C3M 163.6(5)
C2M C3M C4M N1M 30.3(6)
C2M C3M C4M C5M 148.2(5)
C10M N2M C5M C6M 1.8(7)
C10M N2M C5M C4M 178.1(5)
N1M C4M C5M N2M 175.3(5)
C3M C4M C5M N2M 60.7(8)
N1M C4M C5M C6M -8.9(8)
C3M C4M C5M C6M -123.5(7)
N2M C5M C6M C9M -1.4(7)
C4M C5M C6M C9M -177.7(6)
N2M C5M C6M C7M 178.6(5)
C4M C5M C6M C7M 2.3(10)
C5M C6M C7M C8M -20.6(8)
C9M C6M C7M C8M 159.3(6)
C1M N1M C8M C7M 128.1(6)
C4M N1M C8M C7M -59.4(7)
C6M C7M C8M N1M 44.7(7)
C5M C6M C9M C14M -177.7(7)
C7M C6M C9M C14M 2.3(12)
C5M C6M C9M C10M 0.5(7)
C7M C6M C9M C10M -179.5(6)
C5M N2M C10M C11M -179.9(6)
C5M N2M C10M C9M -1.4(7)
C14M C9M C10M N2M 179.1(5)
C6M C9M C10M N2M 0.6(7)
C14M C9M C10M C11M -2.3(9)
C6M C9M C10M C11M 179.2(6)
N2M C10M C11M C12M 179.5(6)
C9M C10M C11M C12M 1.2(9)
C10M C11M C12M C13M -0.5(9)
C11M C12M C13M C14M 1.1(10)
C11M C12M C13M Br1M -178.5(5)
C12M C13M C14M C9M -2.1(10)
Br1M C13M C14M C9M 177.5(5)
C10M C9M C14M C13M 2.7(9)
C6M C9M C14M C13M -179.3(7)
